data_7112694
loop_
_publ_author_name
'Olsen, Matthew T.'
'Gray, Danielle L.'
'Rauchfuss, Thomas B.'
'Gioia, Luca De'
'Zampella, Giuseppe'

_publ_section_title
;
 Stereochemistry of electrophilic attack at 34e^-^ dimetallic
 complexes: the case of diiron dithiolato carbonyls + MeS^+^
;
_journal_coden_ASTM CHCOFS
_journal_issue 23
_journal_name_full
;
 Chemical Communications (Cambridge, United Kingdom)
;
_journal_page_first 6554
_journal_page_last 6556
_journal_paper_doi 10.1039/c1cc10858a
_journal_volume 47
_journal_year 2011
_chemical_formula_sum 'C95 H84 B2 Cl6 F48 Fe4 O8 P4 S6'
_chemical_formula_weight 3039.58
_space_group_IT_number 2
_symmetry_cell_setting triclinic
_symmetry_space_group_name_Hall '-P 1'
_symmetry_space_group_name_H-M 'P -1'
_atom_sites_solution_hydrogens geom
_atom_sites_solution_primary direct
_atom_sites_solution_secondary difmap
_audit_creation_method SHELXL-97
_cell_angle_alpha 105.661(5)
_cell_angle_beta 91.642(5)
_cell_angle_gamma 99.204(5)
_cell_formula_units_Z 2
_cell_length_a 17.3263(15)
_cell_length_b 18.5078(16)
_cell_length_c 20.1683(18)
_cell_measurement_reflns_used 9938
_cell_measurement_temperature 153(2)
_cell_measurement_theta_max 24.70
_cell_measurement_theta_min 2.47
_cell_volume 6129.5(9)
_computing_cell_refinement 'SAINT V7.23A (Bruker, 2005)'
_computing_data_collection 'APEX2 V2.0-1 (Bruker, 2004)'
_computing_data_reduction
;
SAINT V7.23A, XPREP V2005/2, SADABS V2007/4, TWINABS V2007/5
(Bruker, 2005 & 2007)
;
_computing_molecular_graphics
;
SHELXTL V6.12 (Bruker, 2005), CrystalMaker v2.1.3 (CrystalMaker, 1994)
;
_computing_publication_material 'XCIF V6.12 (Bruker, 2005)'
_computing_structure_refinement 'SHELXTL V6.12 (Bruker, 2005)'
_computing_structure_solution 'SHELXTL V6.12 (Bruker, 2005)'
_diffrn_ambient_temperature 153(2)
_diffrn_measured_fraction_theta_full 0.994
_diffrn_measured_fraction_theta_max 0.994
_diffrn_measurement_device 'Bruker Kappa/ApexII CCD'
_diffrn_measurement_method 'profile data from \f and \w scans'
_diffrn_radiation_monochromator graphite
_diffrn_radiation_source 'fine-focus sealed tube'
_diffrn_radiation_type MoK\a
_diffrn_radiation_wavelength 0.71073
_diffrn_radiation_wavelength_id sba26masq
_diffrn_reflns_av_R_equivalents 0.0571
_diffrn_reflns_av_sigmaI/netI 0.0390
_diffrn_reflns_limit_h_max 20
_diffrn_reflns_limit_h_min -20
_diffrn_reflns_limit_k_max 22
_diffrn_reflns_limit_k_min -22
_diffrn_reflns_limit_l_max 24
_diffrn_reflns_limit_l_min -24
_diffrn_reflns_number 146429
_diffrn_reflns_theta_full 25.43
_diffrn_reflns_theta_max 25.43
_diffrn_reflns_theta_min 1.51
_exptl_absorpt_coefficient_mu 0.873
_exptl_absorpt_correction_T_max 0.9322
_exptl_absorpt_correction_T_min 0.6684
_exptl_absorpt_correction_type integration
_exptl_absorpt_process_details 'SHELXTL/XPREP V2005/2 (Bruker, 2005)'
_exptl_crystal_colour red
_exptl_crystal_density_diffrn 1.647
_exptl_crystal_density_method 'not measured'
_exptl_crystal_description plate
_exptl_crystal_F_000 3044
_exptl_crystal_id sba26masq
_exptl_crystal_preparation
;
The data crystal was mounted using ??oil (Parantone-N, Exxon) to a
??0.3 mm cryo-loop (Hampton Research)??
??0.2 mm Kapton micromount (Thorne, 2003)??
with the (??) scattering
planes roughly normal to the spindle axis.
;
_exptl_crystal_size_max 0.639
_exptl_crystal_size_mid 0.256
_exptl_crystal_size_min 0.13
_platon_squeeze_details
;
The solvent accessible voids contained 3 highly disordered dichloromethane
molecuels each. Their positions were poorly determined so they were squeezed ou
The void electron count removed is consistent with 2.5 DCM/void.
;
_refine_diff_density_max 0.788
_refine_diff_density_min -0.686
_refine_diff_density_rms 0.066
_refine_ls_extinction_method none
_refine_ls_goodness_of_fit_ref 1.045
_refine_ls_hydrogen_treatment noref
_refine_ls_matrix_type full
_refine_ls_number_parameters 1960
_refine_ls_number_reflns 22515
_refine_ls_number_restraints 5458
_refine_ls_restrained_S_all 1.710
_refine_ls_R_factor_all 0.0648
_refine_ls_R_factor_gt 0.0452
_refine_ls_shift/su_max 0.014
_refine_ls_shift/su_mean 0.000
_refine_ls_structure_factor_coef Fsqd
_refine_ls_weighting_details 'calc w=1/[\s^2^(Fo^2^)+(0.0652P)^2^+2.8775P] where P=(Fo^2^+2Fc^2^)/3'
_refine_ls_weighting_scheme calc
_refine_ls_wR_factor_gt 0.1132
_refine_ls_wR_factor_ref 0.1214
_reflns_number_gt 16588
_reflns_number_total 22515
_reflns_threshold_expression >2sigma(I)
_cod_duplicate_entry 7106491
_cod_data_source_file c1cc10858a.txt
_cod_data_source_block o
_cod_depositor_comments
;
The following automatic conversions were performed:

'_symmetry_cell_setting' value 'Triclinic' changed to 'triclinic'
according to
/usr/data/users/saulius/automatic-downloads/retrospective/RSC/lib/dictionaries/cif_core.dic
dictionary named 'cif_core.dic' version 2.4.2 from 2011-04-26.

Automatic conversion script
Id: cif_fix_values 2281 2013-09-26 08:29:07Z andrius 
;
_cod_original_sg_symbol_H-M 'P-1 '
_cod_database_code 7112694

loop_
_symmetry_equiv_pos_as_xyz
'x, y, z'
'-x, -y, -z'

loop_
_atom_site_label
_atom_site_type_symbol
_atom_site_fract_x
_atom_site_fract_y
_atom_site_fract_z
_atom_site_U_iso_or_equiv
_atom_site_adp_type
_atom_site_occupancy
_atom_site_symmetry_multiplicity
_atom_site_calc_flag
_atom_site_refinement_flags
_atom_site_disorder_assembly
_atom_site_disorder_group
Fe1_1 Fe 0.61737(4) 0.80243(4) 0.36306(4) 0.03089(18) Uani 1 1 d . A .
Fe2_1 Fe 0.70871(4) 0.71323(4) 0.38359(3) 0.02795(17) Uani 1 1 d . A .
S1_1 S 0.71997(7) 0.77723(8) 0.30014(6) 0.0337(3) Uani 1 1 d . . .
S2_1 S 0.70212(8) 0.83039(7) 0.45678(6) 0.0337(3) Uani 1 1 d . . .
S3_1 S 0.84281(7) 0.72189(9) 0.40056(7) 0.0391(3) Uani 1 1 d . . .
P1_1 P 0.53945(8) 0.74893(9) 0.26402(7) 0.0384(3) Uani 1 1 d D . .
P2_1 P 0.71072(8) 0.66940(9) 0.47847(7) 0.0394(3) Uani 1 1 d D . .
O1_1 O 0.6075(3) 0.9542(3) 0.3513(3) 0.0704(14) Uani 1 1 d . A .
O2_1 O 0.4834(3) 0.8056(3) 0.4495(2) 0.0607(12) Uani 1 1 d . A .
O3_1 O 0.5447(2) 0.6389(2) 0.3699(2) 0.0431(9) Uani 1 1 d . A .
O4_1 O 0.7158(3) 0.5658(3) 0.2855(2) 0.0666(13) Uani 1 1 d . A .
C1_1 C 0.6126(3) 0.8949(4) 0.3561(3) 0.0467(14) Uani 1 1 d . . .
C2_1 C 0.5349(3) 0.8042(3) 0.4164(3) 0.0400(13) Uani 1 1 d . . .
C3_1 C 0.5556(4) 0.6570(4) 0.2117(3) 0.0621(19) Uani 1 1 d . A .
H3A_1 H 0.5207 0.6411 0.1693 0.093 Uiso 1 1 calc R . .
H3B_1 H 0.5446 0.6192 0.2377 0.093 Uiso 1 1 calc R . .
H3C_1 H 0.6103 0.6608 0.1997 0.093 Uiso 1 1 calc R . .
C4_1 C 0.4358(3) 0.7333(4) 0.2754(3) 0.0465(14) Uani 1 1 d . A .
H4A_1 H 0.4065 0.7115 0.2302 0.070 Uiso 1 1 calc R . .
H4B_1 H 0.4200 0.7820 0.2983 0.070 Uiso 1 1 calc R . .
H4C_1 H 0.4246 0.6981 0.3038 0.070 Uiso 1 1 calc R . .
C5_1 C 0.549(2) 0.799(3) 0.198(2) 0.056(7) Uani 0.60(9) 1 d PD A 1
H5A_1 H 0.5078 0.7760 0.1610 0.083 Uiso 0.60(9) 1 calc PR A 1
H5B_1 H 0.6006 0.7967 0.1792 0.083 Uiso 0.60(9) 1 calc PR A 1
H5C_1 H 0.5450 0.8529 0.2186 0.083 Uiso 0.60(9) 1 calc PR A 1
C5B_1 C 0.543(4) 0.818(3) 0.214(3) 0.056(7) Uani 0.40(9) 1 d PD A 2
H5BA_1 H 0.5160 0.7930 0.1684 0.083 Uiso 0.40(9) 1 calc PR A 2
H5BB_1 H 0.5976 0.8381 0.2095 0.083 Uiso 0.40(9) 1 calc PR A 2
H5BC_1 H 0.5166 0.8597 0.2381 0.083 Uiso 0.40(9) 1 calc PR A 2
C6_1 C 0.6032(3) 0.6805(3) 0.3747(3) 0.0349(12) Uani 1 1 d . . .
C7_1 C 0.8050(3) 0.8542(4) 0.3245(3) 0.0463(15) Uani 1 1 d . . .
H7A_1 H 0.8513 0.8319 0.3331 0.056 Uiso 1 1 calc R . .
H7B_1 H 0.8148 0.8750 0.2845 0.056 Uiso 1 1 calc R . .
C8_1 C 0.7996(4) 0.9190(3) 0.3862(3) 0.0481(15) Uani 1 1 d . . .
H8A_1 H 0.7547 0.9428 0.3770 0.058 Uiso 1 1 calc R . .
H8B_1 H 0.8477 0.9577 0.3919 0.058 Uiso 1 1 calc R . .
C9_1 C 0.7896(3) 0.8982(3) 0.4537(3) 0.0448(14) Uani 1 1 d . . .
H9A_1 H 0.7893 0.9457 0.4909 0.054 Uiso 1 1 calc R . .
H9B_1 H 0.8361 0.8771 0.4640 0.054 Uiso 1 1 calc R . .
C10_1 C 0.7135(3) 0.6239(3) 0.3234(3) 0.0399(13) Uani 1 1 d . . .
C11_1 C 0.8839(4) 0.6810(5) 0.3198(3) 0.0608(18) Uani 1 1 d . . .
H11A_1 H 0.9412 0.6933 0.3260 0.091 Uiso 1 1 calc R . .
H11B_1 H 0.8652 0.7022 0.2839 0.091 Uiso 1 1 calc R . .
H11C_1 H 0.8672 0.6256 0.3059 0.091 Uiso 1 1 calc R . .
C12_1 C 0.7809(4) 0.7265(4) 0.5493(3) 0.0496(15) Uani 1 1 d . B .
H12A_1 H 0.7753 0.7051 0.5888 0.074 Uiso 1 1 calc R . .
H12B_1 H 0.7711 0.7790 0.5629 0.074 Uiso 1 1 calc R . .
H12C_1 H 0.8343 0.7261 0.5345 0.074 Uiso 1 1 calc R . .
C13_1 C 0.7378(19) 0.5755(7) 0.4598(9) 0.059(4) Uani 0.83(8) 1 d PD B 1
H13A_1 H 0.7349 0.5576 0.5013 0.088 Uiso 0.83(8) 1 calc PR B 1
H13B_1 H 0.7914 0.5782 0.4453 0.088 Uiso 0.83(8) 1 calc PR B 1
H13C_1 H 0.7017 0.5399 0.4227 0.088 Uiso 0.83(8) 1 calc PR B 1
C13B_1 C 0.709(8) 0.5686(16) 0.466(5) 0.059(4) Uani 0.17(8) 1 d PD B 2
H13D_1 H 0.7261 0.5602 0.5101 0.088 Uiso 0.17(8) 1 calc PR B 2
H13E_1 H 0.7448 0.5504 0.4312 0.088 Uiso 0.17(8) 1 calc PR B 2
H13F_1 H 0.6558 0.5406 0.4514 0.088 Uiso 0.17(8) 1 calc PR B 2
C14_1 C 0.6188(10) 0.653(3) 0.5193(14) 0.066(6) Uani 0.70(10) 1 d PDU B 1
H14D_1 H 0.6284 0.6337 0.5590 0.100 Uiso 0.70(10) 1 calc PR B 1
H14E_1 H 0.5801 0.6153 0.4859 0.100 Uiso 0.70(10) 1 calc PR B 1
H14F_1 H 0.5988 0.7008 0.5349 0.100 Uiso 0.70(10) 1 calc PR B 1
C14B_1 C 0.624(2) 0.686(5) 0.526(2) 0.055(10) Uani 0.30(10) 1 d PDU B 2
H14G_1 H 0.6293 0.6733 0.5703 0.083 Uiso 0.30(10) 1 calc PR B 2
H14H_1 H 0.5769 0.6530 0.4989 0.083 Uiso 0.30(10) 1 calc PR B 2
H14I_1 H 0.6179 0.7392 0.5352 0.083 Uiso 0.30(10) 1 calc PR B 2
Fe1_2 Fe 1.21808(4) 0.72748(4) 0.81540(4) 0.03180(18) Uani 1 1 d . . .
Fe2_2 Fe 1.17349(4) 0.81098(4) 0.74360(3) 0.03029(18) Uani 1 1 d . . .
S1_2 S 1.26741(7) 0.73508(8) 0.71514(6) 0.0369(3) Uani 1 1 d . . .
S2_2 S 1.09862(7) 0.70223(7) 0.75793(7) 0.0339(3) Uani 1 1 d . . .
S3_2 S 1.13165(8) 0.79364(10) 0.62974(7) 0.0448(4) Uani 1 1 d . . .
P1_2 P 1.34037(8) 0.77720(9) 0.86795(7) 0.0393(3) Uani 1 1 d . . .
P2_2 P 1.06414(8) 0.86549(8) 0.76412(8) 0.0375(3) Uani 1 1 d . . .
O1_2 O 1.1455(3) 0.7440(3) 0.9475(2) 0.0641(13) Uani 1 1 d . . .
O2_2 O 1.2458(3) 0.5768(3) 0.8147(3) 0.0811(16) Uani 1 1 d . . .
O3_2 O 1.2175(2) 0.8998(2) 0.88649(19) 0.0464(10) Uani 1 1 d . . .
O4_2 O 1.2731(3) 0.9465(3) 0.7247(2) 0.0649(13) Uani 1 1 d . . .
C1_2 C 1.2337(4) 0.6351(4) 0.8139(3) 0.0520(15) Uani 1 1 d . . .
C2_2 C 1.1735(3) 0.7382(3) 0.8964(3) 0.0421(13) Uani 1 1 d . . .
C3_2 C 1.3436(4) 0.8134(4) 0.9610(3) 0.0576(18) Uani 1 1 d . . .
H3A_2 H 1.3973 0.8380 0.9791 0.086 Uiso 1 1 calc R . .
H3B_2 H 1.3270 0.7712 0.9810 0.086 Uiso 1 1 calc R . .
H3C_2 H 1.3084 0.8506 0.9734 0.086 Uiso 1 1 calc R . .
C4_2 C 1.4073(4) 0.7097(4) 0.8532(4) 0.067(2) Uani 1 1 d . . .
H4A_2 H 1.4605 0.7365 0.8706 0.100 Uiso 1 1 calc R . .
H4B_2 H 1.4063 0.6849 0.8036 0.100 Uiso 1 1 calc R . .
H4C_2 H 1.3913 0.6711 0.8775 0.100 Uiso 1 1 calc R . .
C5_2 C 1.3946(3) 0.8549(4) 0.8408(3) 0.0529(16) Uani 1 1 d . . .
H5A_2 H 1.4464 0.8712 0.8663 0.079 Uiso 1 1 calc R . .
H5B_2 H 1.3660 0.8977 0.8504 0.079 Uiso 1 1 calc R . .
H5C_2 H 1.4010 0.8379 0.7912 0.079 Uiso 1 1 calc R . .
C6_2 C 1.2023(3) 0.8528(3) 0.8351(3) 0.0350(12) Uani 1 1 d . . .
C7_2 C 1.2285(3) 0.6521(4) 0.6433(3) 0.0507(16) Uani 1 1 d . . .
H7A_2 H 1.2099 0.6705 0.6050 0.061 Uiso 1 1 calc R . .
H7B_2 H 1.2723 0.6251 0.6272 0.061 Uiso 1 1 calc R . .
C8_2 C 1.1627(4) 0.5948(4) 0.6564(3) 0.0552(17) Uani 1 1 d . . .
H8A_2 H 1.1814 0.5741 0.6931 0.066 Uiso 1 1 calc R . .
H8B_2 H 1.1494 0.5520 0.6138 0.066 Uiso 1 1 calc R . .
C9_2 C 1.0893(3) 0.6263(3) 0.6775(3) 0.0461(14) Uani 1 1 d . . .
H9A_2 H 1.0487 0.5838 0.6816 0.055 Uiso 1 1 calc R . .
H9B_2 H 1.0701 0.6456 0.6400 0.055 Uiso 1 1 calc R . .
C10_2 C 1.2350(3) 0.8937(4) 0.7314(3) 0.0433(13) Uani 1 1 d . . .
C11_2 C 1.2149(4) 0.8152(5) 0.5807(3) 0.0626(19) Uani 1 1 d . . .
H11A_2 H 1.1994 0.7951 0.5311 0.094 Uiso 1 1 calc R . .
H11B_2 H 1.2583 0.7917 0.5924 0.094 Uiso 1 1 calc R . .
H11C_2 H 1.2318 0.8706 0.5921 0.094 Uiso 1 1 calc R . .
C12_2 C 0.9753(3) 0.8128(4) 0.7120(4) 0.0521(16) Uani 1 1 d . . .
H12A_2 H 0.9321 0.8411 0.7243 0.078 Uiso 1 1 calc R . .
H12B_2 H 0.9621 0.7627 0.7204 0.078 Uiso 1 1 calc R . .
H12C_2 H 0.9837 0.8062 0.6630 0.078 Uiso 1 1 calc R . .
C13_2 C 1.0743(4) 0.9594(4) 0.7511(4) 0.0640(19) Uani 1 1 d . . .
H13A_2 H 1.0254 0.9792 0.7607 0.096 Uiso 1 1 calc R . .
H13B_2 H 1.0858 0.9564 0.7033 0.096 Uiso 1 1 calc R . .
H13C_2 H 1.1173 0.9936 0.7825 0.096 Uiso 1 1 calc R . .
C14_2 C 1.0331(4) 0.8780(4) 0.8513(3) 0.0616(18) Uani 1 1 d . . .
H14A_2 H 0.9830 0.8963 0.8544 0.092 Uiso 1 1 calc R . .
H14B_2 H 1.0727 0.9152 0.8841 0.092 Uiso 1 1 calc R . .
H14C_2 H 1.0270 0.8291 0.8625 0.092 Uiso 1 1 calc R . .
B200_3 B 0.8169(3) -0.7184(3) 1.6902(3) 0.0241(11) Uani 1 1 d . . .
C200_3 C 0.7614(3) -0.6551(3) 1.6889(2) 0.0248(10) Uani 1 1 d . . .
C201_3 C 0.7266(3) -0.6515(3) 1.6264(2) 0.0260(10) Uani 1 1 d . . .
H20A_3 H 0.7387 -0.6843 1.5844 0.031 Uiso 1 1 calc R . .
C202_3 C 0.6751(3) -0.6018(3) 1.6238(2) 0.0296(11) Uani 1 1 d . . .
C203_3 C 0.6560(3) -0.5534(3) 1.6839(3) 0.0331(11) Uani 1 1 d . . .
H20B_3 H 0.6213 -0.5189 1.6823 0.040 Uiso 1 1 calc R . .
C204_3 C 0.6885(3) -0.5562(3) 1.7464(3) 0.0320(11) Uani 1 1 d . . .
C205_3 C 0.7402(3) -0.6059(3) 1.7487(2) 0.0270(10) Uani 1 1 d . . .
H20C_3 H 0.7620 -0.6063 1.7923 0.032 Uiso 1 1 calc R . .
C206_3 C 0.6427(3) -0.6002(3) 1.5548(3) 0.0402(13) Uani 1 1 d D . .
F200_3 F 0.7008(10) -0.5816(15) 1.5172(11) 0.050(4) Uani 0.49(5) 1 d PDU C 1
F201_3 F 0.6040(17) -0.6681(8) 1.5177(13) 0.071(5) Uani 0.49(5) 1 d PDU C 1
F202_3 F 0.5934(15) -0.5516(14) 1.5562(14) 0.066(4) Uani 0.49(5) 1 d PDU C 1
F100_3 F 0.5820(11) -0.6555(12) 1.5289(11) 0.062(4) Uani 0.51(5) 1 d PDU C 2
F101_3 F 0.6169(16) -0.5344(9) 1.5595(13) 0.061(4) Uani 0.51(5) 1 d PDU C 2
F102_3 F 0.6944(10) -0.6053(17) 1.5068(10) 0.053(4) Uani 0.51(5) 1 d PDU C 2
C207_3 C 0.6670(3) -0.5068(3) 1.8124(3) 0.0417(13) Uani 1 1 d D . .
F203_3 F 0.6113(11) -0.4674(11) 1.8031(7) 0.077(4) Uani 0.63(4) 1 d PDU D 1
F204_3 F 0.6382(10) -0.5472(7) 1.8544(7) 0.058(3) Uani 0.63(4) 1 d PDU D 1
F205_3 F 0.7273(7) -0.4570(9) 1.8480(7) 0.068(3) Uani 0.63(4) 1 d PDU D 1
F103_3 F 0.7271(11) -0.4811(16) 1.8607(12) 0.065(5) Uani 0.37(4) 1 d PDU D 2
F104_3 F 0.6437(19) -0.4444(11) 1.8051(12) 0.069(5) Uani 0.37(4) 1 d PDU D 2
F105_3 F 0.6114(15) -0.5421(13) 1.8421(13) 0.069(6) Uani 0.37(4) 1 d PDU D 2
C208_3 C 0.7566(3) -0.7951(3) 1.6924(2) 0.0248(10) Uani 1 1 d . . .
C209_3 C 0.7154(3) -0.8430(3) 1.6316(2) 0.0279(10) Uani 1 1 d . . .
H20D_3 H 0.7264 -0.8322 1.5890 0.033 Uiso 1 1 calc R . .
C210_3 C 0.6593(3) -0.9053(3) 1.6311(3) 0.0322(11) Uani 1 1 d . . .
C211_3 C 0.6416(3) -0.9234(3) 1.6921(3) 0.0367(12) Uani 1 1 d . . .
H21A_3 H 0.6034 -0.9665 1.6919 0.044 Uiso 1 1 calc R . .
C212_3 C 0.6812(3) -0.8770(3) 1.7531(3) 0.0358(12) Uani 1 1 d . . .
C213_3 C 0.7372(3) -0.8141(3) 1.7530(2) 0.0298(11) Uani 1 1 d . . .
H21B_3 H 0.7632 -0.7830 1.7957 0.036 Uiso 1 1 calc R . .
C214_3 C 0.6162(3) -0.9543(3) 1.5649(3) 0.0428(13) Uani 1 1 d D . .
F206_3 F 0.6344(3) -1.0236(2) 1.5468(2) 0.0691(14) Uani 0.923(6) 1 d PDU E 1
F207_3 F 0.5386(2) -0.9657(3) 1.5699(2) 0.0578(12) Uani 0.923(6) 1 d PDU E 1
F208_3 F 0.6272(3) -0.9246(2) 1.51212(18) 0.0647(14) Uani 0.923(6) 1 d PDU E 1
F106_3 F 0.557(2) -0.928(2) 1.541(2) 0.067(7) Uani 0.077(6) 1 d PDU E 2
F107_3 F 0.6681(19) -0.960(3) 1.5163(17) 0.056(7) Uani 0.077(6) 1 d PDU E 2
F108_3 F 0.588(3) -1.0270(11) 1.561(3) 0.071(7) Uani 0.077(6) 1 d PDU E 2
C215_3 C 0.6616(3) -0.8929(3) 1.8204(3) 0.0487(15) Uani 1 1 d D . .
F209_3 F 0.7216(8) -0.8665(9) 1.8683(9) 0.059(3) Uani 0.53(2) 1 d PDU F 1
F210_3 F 0.5998(8) -0.8662(11) 1.8459(9) 0.079(3) Uani 0.53(2) 1 d PDU F 1
F211_3 F 0.6468(10) -0.9689(4) 1.8132(6) 0.064(3) Uani 0.53(2) 1 d PDU F 1
F109_3 F 0.6093(12) -0.9553(9) 1.8149(8) 0.093(4) Uani 0.47(2) 1 d PDU F 2
F110_3 F 0.7225(9) -0.8937(12) 1.8608(10) 0.065(4) Uani 0.47(2) 1 d PDU F 2
F111_3 F 0.6279(10) -0.8354(8) 1.8606(7) 0.061(4) Uani 0.47(2) 1 d PDU F 2
C216_3 C 0.8695(2) -0.7327(3) 1.6229(2) 0.0234(10) Uani 1 1 d . . .
C217_3 C 0.8940(3) -0.8021(3) 1.5947(2) 0.0275(10) Uani 1 1 d . . .
H21C_3 H 0.8738 -0.8448 1.6105 0.033 Uiso 1 1 calc R . .
C218_3 C 0.9475(3) -0.8104(3) 1.5439(3) 0.0328(11) Uani 1 1 d . . .
C219_3 C 0.9792(3) -0.7494(3) 1.5199(2) 0.0353(12) Uani 1 1 d . . .
H21D_3 H 1.0157 -0.7551 1.4855 0.042 Uiso 1 1 calc R . .
C220_3 C 0.9560(3) -0.6799(3) 1.5475(2) 0.0309(11) Uani 1 1 d . . .
C221_3 C 0.9027(3) -0.6721(3) 1.5978(2) 0.0273(10) Uani 1 1 d . . .
H22A_3 H 0.8881 -0.6237 1.6160 0.033 Uiso 1 1 calc R . .
C222_3 C 0.9701(3) -0.8867(3) 1.5164(3) 0.0530(17) Uani 1 1 d D . .
F212_3 F 0.9092(8) -0.9339(11) 1.4772(13) 0.070(5) Uani 0.47(4) 1 d PDU G 1
F213_3 F 1.0271(11) -0.8819(15) 1.4728(10) 0.061(4) Uani 0.47(4) 1 d PDU G 1
F214_3 F 0.9970(14) -0.9164(15) 1.5632(10) 0.063(4) Uani 0.47(4) 1 d PDU G 1
F112_3 F 1.0165(11) -0.9004(12) 1.5649(9) 0.057(4) Uani 0.53(4) 1 d PDU G 2
F113_3 F 0.9094(7) -0.9463(7) 1.5065(13) 0.067(4) Uani 0.53(4) 1 d PDU G 2
F114_3 F 1.0094(13) -0.8966(15) 1.4598(8) 0.069(4) Uani 0.53(4) 1 d PDU G 2
C223_3 C 0.9900(3) -0.6112(3) 1.5265(2) 0.0449(14) Uani 1 1 d D . .
F215_3 F 1.0396(13) -0.5632(12) 1.5768(9) 0.060(4) Uani 0.55(6) 1 d PDU H 1
F216_3 F 1.0316(13) -0.6292(13) 1.4709(9) 0.064(4) Uani 0.55(6) 1 d PDU H 1
F217_3 F 0.9363(10) -0.5734(14) 1.5100(14) 0.058(4) Uani 0.55(6) 1 d PDU H 1
F115_3 F 0.9351(13) -0.5888(17) 1.4919(14) 0.055(4) Uani 0.45(6) 1 d PDU H 2
F116_3 F 1.016(2) -0.5488(13) 1.5799(9) 0.062(5) Uani 0.45(6) 1 d PDU H 2
F117_3 F 1.0494(14) -0.6189(19) 1.4856(15) 0.068(5) Uani 0.45(6) 1 d PDU H 2
C224_3 C 0.8872(3) -0.6891(3) 1.7527(2) 0.0274(10) Uani 1 1 d . . .
C225_3 C 0.9250(3) -0.6133(3) 1.7745(3) 0.0356(12) Uani 1 1 d . . .
H22B_3 H 0.9023 -0.5759 1.7605 0.043 Uiso 1 1 calc R . .
C226_3 C 0.9952(3) -0.5909(3) 1.8161(3) 0.0479(15) Uani 1 1 d . . .
C227_3 C 1.0287(3) -0.6436(4) 1.8390(3) 0.0481(15) Uani 1 1 d . . .
H22C_3 H 1.0755 -0.6281 1.8687 0.058 Uiso 1 1 calc R . .
C228_3 C 0.9929(3) -0.7192(3) 1.8180(3) 0.0376(12) Uani 1 1 d . . .
C229_3 C 0.9236(3) -0.7413(3) 1.7756(2) 0.0313(11) Uani 1 1 d . . .
H22D_3 H 0.9000 -0.7936 1.7618 0.038 Uiso 1 1 calc R . .
C230_3 C 1.0376(4) -0.5117(4) 1.8304(4) 0.085(3) Uani 1 1 d D . .
F218_3 F 1.1082(7) -0.4957(12) 1.8604(10) 0.098(5) Uani 0.401(9) 1 d PDU I 1
F219_3 F 1.0196(10) -0.4701(9) 1.7923(8) 0.092(4) Uani 0.401(9) 1 d PDU I 1
F220_3 F 0.9976(9) -0.4777(9) 1.8882(8) 0.139(5) Uani 0.401(9) 1 d PDU I 1
F118_3 F 1.0838(7) -0.4883(8) 1.8876(5) 0.095(4) Uani 0.599(9) 1 d PDU I 2
F119_3 F 1.0861(6) -0.5040(5) 1.7761(5) 0.117(4) Uani 0.599(9) 1 d PDU I 2
F120_3 F 0.9974(6) -0.4606(5) 1.8296(7) 0.094(3) Uani 0.599(9) 1 d PDU I 2
C231_3 C 1.0303(4) -0.7768(4) 1.8388(3) 0.0615(19) Uani 1 1 d D . .
F221_3 F 1.0316(6) -0.7741(5) 1.9038(3) 0.086(2) Uani 0.701(12) 1 d PDU J 1
F222_3 F 1.0006(6) -0.8482(4) 1.8046(6) 0.068(2) Uani 0.701(12) 1 d PDU J 1
F223_3 F 1.1093(3) -0.7712(4) 1.8221(5) 0.071(2) Uani 0.701(12) 1 d PDU J 1
F121_3 F 1.0252(15) -0.8441(11) 1.7956(14) 0.081(7) Uani 0.299(12) 1 d PDU J 2
F122_3 F 1.0987(8) -0.7464(9) 1.8737(11) 0.081(4) Uani 0.299(12) 1 d PDU J 2
F123_3 F 0.9884(12) -0.7872(15) 1.8932(9) 0.117(6) Uani 0.299(12) 1 d PDU J 2
B300_4 B 0.6906(3) -0.2047(3) 1.8111(3) 0.0276(12) Uani 1 1 d . . .
C300_4 C 0.6166(3) -0.2325(3) 1.7516(2) 0.0275(10) Uani 1 1 d . . .
C301_4 C 0.5825(3) -0.1806(3) 1.7266(2) 0.0301(11) Uani 1 1 d . . .
H30A_4 H 0.6055 -0.1282 1.7414 0.036 Uiso 1 1 calc R . .
C302_4 C 0.5159(3) -0.2033(3) 1.6809(3) 0.0336(12) Uani 1 1 d . . .
C303_4 C 0.4794(3) -0.2790(3) 1.6586(3) 0.0341(12) Uani 1 1 d . . .
H30B_4 H 0.4342 -0.2945 1.6270 0.041 Uiso 1 1 calc R . .
C304_4 C 0.5112(3) -0.3312(3) 1.6840(2) 0.0315(11) Uani 1 1 d . . .
C305_4 C 0.5784(3) -0.3084(3) 1.7290(2) 0.0295(11) Uani 1 1 d . . .
H30C_4 H 0.5991 -0.3457 1.7450 0.035 Uiso 1 1 calc R . .
C306_4 C 0.4843(3) -0.1450(3) 1.6539(3) 0.0504(16) Uani 1 1 d D . .
F300_4 F 0.5370(7) -0.1122(9) 1.6187(8) 0.067(3) Uani 0.58(3) 1 d PDU K 1
F301_4 F 0.4216(7) -0.1756(7) 1.6084(8) 0.062(3) Uani 0.58(3) 1 d PDU K 1
F302_4 F 0.4680(12) -0.0874(8) 1.7032(7) 0.077(4) Uani 0.58(3) 1 d PDU K 1
F400_4 F 0.4064(5) -0.1585(10) 1.6418(14) 0.064(4) Uani 0.42(3) 1 d PDU K 2
F401_4 F 0.4966(12) -0.0769(10) 1.7012(11) 0.071(5) Uani 0.42(3) 1 d PDU K 2
F402_4 F 0.5199(14) -0.1341(15) 1.5998(9) 0.080(5) Uani 0.42(3) 1 d PDU K 2
C307_4 C 0.4712(3) -0.4119(3) 1.6623(3) 0.0437(14) Uani 1 1 d D . .
F303_4 F 0.4733(5) -0.4460(4) 1.5953(3) 0.096(2) Uani 0.795(8) 1 d PDU L 1
F304_4 F 0.4991(3) -0.4570(3) 1.6949(4) 0.0760(19) Uani 0.795(8) 1 d PDU L 1
F305_4 F 0.3951(2) -0.4208(3) 1.6737(4) 0.0694(18) Uani 0.795(8) 1 d PDU L 1
F403_4 F 0.4551(15) -0.4384(12) 1.7158(8) 0.081(5) Uani 0.205(8) 1 d PDU L 2
F404_4 F 0.4084(11) -0.4235(11) 1.6203(12) 0.072(5) Uani 0.205(8) 1 d PDU L 2
F405_4 F 0.5195(10) -0.4542(10) 1.6278(12) 0.070(5) Uani 0.205(8) 1 d PDU L 2
C308_4 C 0.6494(3) -0.1990(3) 1.8845(2) 0.0286(11) Uani 1 1 d . . .
C309_4 C 0.6311(3) -0.1319(3) 1.9274(3) 0.0326(11) Uani 1 1 d . . .
H30D_4 H 0.6428 -0.0861 1.9141 0.039 Uiso 1 1 calc R . .
C310_4 C 0.5963(3) -0.1302(3) 1.9892(3) 0.0377(12) Uani 1 1 d . . .
C311_4 C 0.5743(3) -0.1961(4) 2.0085(3) 0.0420(14) Uani 1 1 d . . .
H31A_4 H 0.5495 -0.1950 2.0500 0.050 Uiso 1 1 calc R . .
C312_4 C 0.5893(3) -0.2641(3) 1.9658(3) 0.0385(13) Uani 1 1 d . . .
C313_4 C 0.6271(3) -0.2646(3) 1.9055(2) 0.0328(11) Uani 1 1 d . . .
H31B_4 H 0.6380 -0.3116 1.8776 0.039 Uiso 1 1 calc R . .
C314_4 C 0.5859(3) -0.0573(4) 2.0377(3) 0.0531(16) Uani 1 1 d D . .
F306_4 F 0.6156(10) 0.0051(6) 2.0204(7) 0.073(3) Uani 0.53(2) 1 d PDU M 1
F307_4 F 0.5107(5) -0.0541(10) 2.0479(10) 0.079(4) Uani 0.53(2) 1 d PDU M 1
F308_4 F 0.6178(11) -0.0480(8) 2.1017(4) 0.081(4) Uani 0.53(2) 1 d PDU M 1
F406_4 F 0.5234(8) -0.0607(11) 2.0732(9) 0.078(4) Uani 0.47(2) 1 d PDU M 2
F407_4 F 0.6490(8) -0.0270(9) 2.0819(10) 0.086(4) Uani 0.47(2) 1 d PDU M 2
F408_4 F 0.5817(13) -0.0043(9) 2.0046(8) 0.077(4) Uani 0.47(2) 1 d PDU M 2
C315_4 C 0.5671(4) -0.3354(4) 1.9851(3) 0.066(2) Uani 1 1 d D . .
F309_4 F 0.6128(7) -0.3322(6) 2.0410(5) 0.105(3) Uani 0.540(9) 1 d PDU N 1
F310_4 F 0.4962(6) -0.3340(6) 2.0157(6) 0.087(3) Uani 0.540(9) 1 d PDU N 1
F311_4 F 0.5598(8) -0.3977(5) 1.9388(5) 0.086(3) Uani 0.540(9) 1 d PDU N 1
F409_4 F 0.5172(8) -0.3873(7) 1.9353(7) 0.093(4) Uani 0.460(9) 1 d PDU N 2
F410_4 F 0.6273(6) -0.3781(6) 1.9790(7) 0.093(3) Uani 0.460(9) 1 d PDU N 2
F411_4 F 0.5397(10) -0.3366(7) 2.0428(5) 0.093(4) Uani 0.460(9) 1 d PDU N 2
C316_4 C 0.7526(3) -0.2645(3) 1.8033(2) 0.0277(10) Uani 1 1 d . . .
C317_4 C 0.8024(3) -0.2600(3) 1.8605(2) 0.0320(11) Uani 1 1 d . . .
H31C_4 H 0.7962 -0.2249 1.9033 0.038 Uiso 1 1 calc R . .
C318_4 C 0.8599(3) -0.3038(3) 1.8579(3) 0.0345(12) Uani 1 1 d . . .
C319_4 C 0.8717(3) -0.3554(3) 1.7965(3) 0.0345(12) Uani 1 1 d . . .
H31D_4 H 0.9113 -0.3859 1.7943 0.041 Uiso 1 1 calc R . .
C320_4 C 0.8235(3) -0.3609(3) 1.7385(2) 0.0291(11) Uani 1 1 d . . .
C321_4 C 0.7659(3) -0.3163(3) 1.7418(2) 0.0283(10) Uani 1 1 d . . .
H32A_4 H 0.7343 -0.3212 1.7010 0.034 Uiso 1 1 calc R . .
C322_4 C 0.9094(3) -0.2962(3) 1.9224(3) 0.0492(15) Uani 1 1 d D . .
F312_4 F 0.8777(8) -0.3381(9) 1.9606(7) 0.082(3) Uani 0.62(3) 1 d PDU O 1
F313_4 F 0.9812(5) -0.3125(9) 1.9084(5) 0.065(3) Uani 0.62(3) 1 d PDU O 1
F314_4 F 0.9240(9) -0.2242(5) 1.9621(8) 0.066(3) Uani 0.62(3) 1 d PDU O 1
F412_4 F 0.9493(13) -0.2275(8) 1.9519(13) 0.062(5) Uani 0.38(3) 1 d PDU O 2
F413_4 F 0.8619(9) -0.3091(13) 1.9717(9) 0.070(5) Uani 0.38(3) 1 d PDU O 2
F414_4 F 0.9561(14) -0.3473(12) 1.9181(8) 0.077(4) Uani 0.38(3) 1 d PDU O 2
C323_4 C 0.8385(3) -0.4132(3) 1.6712(2) 0.0362(12) Uani 1 1 d D . .
F315_4 F 0.8518(19) -0.4803(9) 1.6774(12) 0.044(4) Uani 0.59(9) 1 d PDU P 1
F316_4 F 0.7768(12) -0.4292(17) 1.6246(13) 0.043(4) Uani 0.59(9) 1 d PDU P 1
F317_4 F 0.9004(14) -0.3844(16) 1.6424(15) 0.057(4) Uani 0.59(9) 1 d PDU P 1
F415_4 F 0.887(2) -0.375(2) 1.636(2) 0.051(5) Uani 0.41(9) 1 d PDU P 2
F416_4 F 0.874(3) -0.4697(18) 1.6783(17) 0.050(5) Uani 0.41(9) 1 d PDU P 2
F417_4 F 0.7740(14) -0.444(2) 1.6291(18) 0.042(5) Uani 0.41(9) 1 d PDU P 2
C324_4 C 0.7467(3) -0.1253(3) 1.8077(2) 0.0292(11) Uani 1 1 d . . .
C325_4 C 0.7881(3) -0.0730(3) 1.8661(2) 0.0329(11) Uani 1 1 d . . .
H32B_4 H 0.7803 -0.0817 1.9099 0.039 Uiso 1 1 calc R . .
C326_4 C 0.8404(3) -0.0089(3) 1.8628(3) 0.0407(13) Uani 1 1 d . . .
C327_4 C 0.8536(3) 0.0058(3) 1.8000(3) 0.0383(12) Uani 1 1 d . . .
H32C_4 H 0.8884 0.0501 1.7976 0.046 Uiso 1 1 calc R . .
C328_4 C 0.8150(3) -0.0455(3) 1.7407(3) 0.0322(11) Uani 1 1 d . . .
C329_4 C 0.7631(3) -0.1093(3) 1.7451(2) 0.0288(10) Uani 1 1 d . . .
H32D_4 H 0.7375 -0.1437 1.7036 0.035 Uiso 1 1 calc R . .
C330_4 C 0.8823(4) 0.0455(3) 1.9280(3) 0.066(2) Uani 1 1 d D . .
F318_4 F 0.8307(4) 0.0603(4) 1.9775(3) 0.072(2) Uani 0.650(8) 1 d PDU Q 1
F319_4 F 0.9358(5) 0.0191(5) 1.9545(5) 0.108(3) Uani 0.650(8) 1 d PDU Q 1
F320_4 F 0.9004(6) 0.1165(4) 1.9196(4) 0.096(3) Uani 0.650(8) 1 d PDU Q 1
F418_4 F 0.9609(5) 0.0617(7) 1.9206(5) 0.062(3) Uani 0.350(8) 1 d PDU Q 2
F419_4 F 0.8620(9) 0.1109(7) 1.9466(9) 0.104(4) Uani 0.350(8) 1 d PDU Q 2
F420_4 F 0.8840(11) 0.0144(9) 1.9805(7) 0.104(4) Uani 0.350(8) 1 d PDU Q 2
C331_4 C 0.8305(3) -0.0328(3) 1.6720(3) 0.0410(13) Uani 1 1 d D . .
F321_4 F 0.8979(8) -0.0504(12) 1.6510(9) 0.074(3) Uani 0.46(2) 1 d PDU R 1
F322_4 F 0.7748(9) -0.0698(10) 1.6226(8) 0.072(4) Uani 0.46(2) 1 d PDU R 1
F323_4 F 0.8356(9) 0.0401(5) 1.6739(8) 0.058(3) Uani 0.46(2) 1 d PDU R 1
F421_4 F 0.7646(6) -0.0411(10) 1.6329(7) 0.068(3) Uani 0.54(2) 1 d PDU R 2
F422_4 F 0.8709(11) 0.0345(7) 1.6741(8) 0.089(4) Uani 0.54(2) 1 d PDU R 2
F423_4 F 0.8680(9) -0.0849(8) 1.6337(6) 0.065(3) Uani 0.54(2) 1 d PDU R 2

loop_
_atom_site_aniso_label
_atom_site_aniso_U_11
_atom_site_aniso_U_22
_atom_site_aniso_U_33
_atom_site_aniso_U_23
_atom_site_aniso_U_13
_atom_site_aniso_U_12
Fe1_1 0.0285(4) 0.0359(4) 0.0306(4) 0.0125(3) 0.0046(3) 0.0064(3)
Fe2_1 0.0260(4) 0.0321(4) 0.0249(3) 0.0067(3) 0.0026(3) 0.0047(3)
S1_1 0.0262(6) 0.0476(8) 0.0278(6) 0.0135(6) 0.0025(5) 0.0024(5)
S2_1 0.0394(7) 0.0331(7) 0.0272(6) 0.0068(5) 0.0016(5) 0.0054(6)
S3_1 0.0277(6) 0.0541(9) 0.0354(7) 0.0125(6) 0.0012(5) 0.0069(6)
P1_1 0.0242(7) 0.0598(10) 0.0338(7) 0.0180(7) 0.0024(5) 0.0061(6)
P2_1 0.0395(8) 0.0456(9) 0.0355(7) 0.0186(6) 0.0006(6) 0.0021(6)
O1_1 0.075(3) 0.056(3) 0.098(4) 0.044(3) 0.017(3) 0.021(3)
O2_1 0.056(3) 0.069(3) 0.067(3) 0.026(2) 0.035(2) 0.024(2)
O3_1 0.031(2) 0.039(2) 0.057(2) 0.0139(19) 0.0001(17) -0.0026(17)
O4_1 0.073(3) 0.048(3) 0.066(3) -0.010(2) 0.010(2) 0.018(2)
C1_1 0.039(3) 0.049(4) 0.056(4) 0.021(3) 0.005(3) 0.007(3)
C2_1 0.044(3) 0.040(3) 0.040(3) 0.015(3) 0.006(3) 0.013(3)
C3_1 0.041(3) 0.090(5) 0.043(3) -0.008(3) -0.008(3) 0.023(3)
C4_1 0.027(3) 0.059(4) 0.055(4) 0.019(3) 0.003(2) 0.007(3)
C5_1 0.044(8) 0.094(16) 0.031(13) 0.029(14) 0.000(9) 0.000(9)
C5B_1 0.044(8) 0.094(16) 0.031(13) 0.029(14) 0.000(9) 0.000(9)
C6_1 0.034(3) 0.039(3) 0.031(3) 0.007(2) 0.002(2) 0.009(2)
C7_1 0.034(3) 0.062(4) 0.044(3) 0.026(3) -0.002(2) -0.010(3)
C8_1 0.045(3) 0.046(4) 0.050(3) 0.018(3) -0.005(3) -0.010(3)
C9_1 0.047(3) 0.038(3) 0.043(3) 0.008(3) -0.006(3) -0.004(3)
C10_1 0.035(3) 0.047(4) 0.035(3) 0.007(3) 0.004(2) 0.009(2)
C11_1 0.035(3) 0.095(6) 0.051(4) 0.013(4) 0.013(3) 0.020(3)
C12_1 0.066(4) 0.048(4) 0.034(3) 0.013(3) -0.005(3) 0.005(3)
C13_1 0.080(11) 0.037(4) 0.058(5) 0.021(4) -0.016(8) -0.004(5)
C13B_1 0.080(11) 0.037(4) 0.058(5) 0.021(4) -0.016(8) -0.004(5)
C14_1 0.057(8) 0.09(2) 0.067(8) 0.047(11) 0.020(6) 0.006(8)
C14B_1 0.035(13) 0.10(3) 0.045(14) 0.062(19) 0.002(11) -0.009(16)
Fe1_2 0.0268(4) 0.0341(4) 0.0309(4) 0.0024(3) -0.0026(3) 0.0075(3)
Fe2_2 0.0253(4) 0.0345(4) 0.0278(4) 0.0035(3) -0.0002(3) 0.0051(3)
S1_2 0.0286(6) 0.0483(8) 0.0273(6) -0.0029(6) -0.0013(5) 0.0109(6)
S2_2 0.0269(6) 0.0321(7) 0.0387(7) 0.0037(6) -0.0037(5) 0.0051(5)
S3_2 0.0345(7) 0.0662(10) 0.0320(7) 0.0111(7) -0.0036(6) 0.0097(7)
P1_2 0.0279(7) 0.0539(9) 0.0301(7) 0.0020(6) -0.0034(5) 0.0072(6)
P2_2 0.0317(7) 0.0349(8) 0.0465(8) 0.0102(6) 0.0028(6) 0.0095(6)
O1_2 0.051(3) 0.099(4) 0.047(3) 0.027(3) 0.014(2) 0.014(2)
O2_2 0.089(4) 0.047(3) 0.104(4) 0.011(3) -0.023(3) 0.026(3)
O3_2 0.052(2) 0.042(2) 0.037(2) -0.0048(19) -0.0018(18) 0.0103(19)
O4_2 0.062(3) 0.059(3) 0.072(3) 0.027(2) 0.009(2) -0.011(2)
C1_2 0.045(3) 0.046(4) 0.059(4) 0.005(3) -0.009(3) 0.012(3)
C2_2 0.032(3) 0.051(4) 0.045(3) 0.015(3) -0.001(2) 0.007(3)
C3_2 0.049(4) 0.083(5) 0.028(3) 0.003(3) -0.009(3) 0.000(3)
C4_2 0.039(3) 0.085(5) 0.074(5) 0.009(4) -0.010(3) 0.027(3)
C5_2 0.035(3) 0.072(5) 0.039(3) 0.002(3) 0.002(2) -0.004(3)
C6_2 0.028(3) 0.040(3) 0.034(3) 0.005(3) 0.002(2) 0.006(2)
C7_2 0.046(3) 0.061(4) 0.034(3) -0.011(3) -0.004(3) 0.020(3)
C8_2 0.054(4) 0.045(4) 0.050(4) -0.015(3) -0.013(3) 0.012(3)
C9_2 0.042(3) 0.038(3) 0.045(3) -0.007(3) -0.009(3) 0.001(3)
C10_2 0.038(3) 0.051(4) 0.038(3) 0.009(3) -0.001(2) 0.004(3)
C11_2 0.050(4) 0.100(6) 0.036(3) 0.020(3) 0.001(3) 0.007(4)
C12_2 0.028(3) 0.053(4) 0.075(4) 0.016(3) -0.003(3) 0.011(3)
C13_2 0.054(4) 0.043(4) 0.100(6) 0.026(4) 0.006(4) 0.015(3)
C14_2 0.045(4) 0.079(5) 0.060(4) 0.008(4) 0.015(3) 0.027(3)
B200_3 0.023(3) 0.026(3) 0.024(3) 0.007(2) 0.001(2) 0.004(2)
C200_3 0.022(2) 0.028(3) 0.025(2) 0.009(2) 0.0036(18) 0.0029(19)
C201_3 0.023(2) 0.029(3) 0.028(2) 0.009(2) 0.0039(19) 0.0058(19)
C202_3 0.026(2) 0.035(3) 0.033(3) 0.017(2) 0.002(2) 0.007(2)
C203_3 0.030(3) 0.032(3) 0.044(3) 0.016(2) 0.008(2) 0.014(2)
C204_3 0.031(3) 0.031(3) 0.035(3) 0.009(2) 0.009(2) 0.007(2)
C205_3 0.026(2) 0.028(3) 0.028(2) 0.011(2) 0.0009(19) 0.004(2)
C206_3 0.038(3) 0.050(4) 0.041(3) 0.024(3) 0.003(2) 0.013(3)
F200_3 0.062(6) 0.054(9) 0.034(6) 0.015(5) 0.006(4) 0.003(5)
F201_3 0.083(9) 0.064(6) 0.060(8) 0.027(5) -0.038(7) -0.010(6)
F202_3 0.063(8) 0.095(8) 0.058(6) 0.032(7) -0.002(7) 0.049(7)
F100_3 0.049(7) 0.087(7) 0.049(6) 0.030(5) -0.014(5) -0.014(5)
F101_3 0.070(9) 0.068(6) 0.061(6) 0.033(5) -0.008(7) 0.035(6)
F102_3 0.052(6) 0.087(10) 0.032(6) 0.028(7) 0.011(5) 0.029(6)
C207_3 0.045(3) 0.037(3) 0.044(3) 0.008(3) 0.010(3) 0.013(3)
F203_3 0.087(8) 0.084(7) 0.066(4) 0.004(5) 0.014(5) 0.064(6)
F204_3 0.073(6) 0.054(4) 0.052(5) 0.013(3) 0.035(5) 0.022(4)
F205_3 0.071(5) 0.055(7) 0.055(5) -0.012(4) 0.019(3) -0.011(4)
F103_3 0.069(7) 0.064(10) 0.052(8) -0.007(7) 0.003(6) 0.020(6)
F104_3 0.104(11) 0.047(7) 0.065(7) 0.013(6) 0.022(8) 0.043(8)
F105_3 0.064(9) 0.060(8) 0.069(9) -0.002(6) 0.039(8) -0.001(7)
C208_3 0.020(2) 0.027(3) 0.032(2) 0.011(2) 0.0030(19) 0.0111(19)
C209_3 0.028(2) 0.030(3) 0.030(2) 0.012(2) 0.005(2) 0.009(2)
C210_3 0.030(3) 0.027(3) 0.038(3) 0.005(2) 0.004(2) 0.008(2)
C211_3 0.034(3) 0.030(3) 0.049(3) 0.018(2) 0.008(2) 0.000(2)
C212_3 0.033(3) 0.038(3) 0.042(3) 0.020(2) 0.007(2) 0.009(2)
C213_3 0.027(2) 0.036(3) 0.029(3) 0.011(2) 0.003(2) 0.009(2)
C214_3 0.041(3) 0.033(3) 0.049(3) 0.007(3) 0.003(3) 0.000(2)
F206_3 0.070(3) 0.042(2) 0.078(3) -0.015(2) -0.011(2) 0.019(2)
F207_3 0.038(2) 0.069(3) 0.055(2) 0.005(2) -0.0067(17) -0.0015(18)
F208_3 0.083(3) 0.062(3) 0.035(2) 0.0090(18) -0.0079(19) -0.018(2)
F106_3 0.065(10) 0.067(10) 0.057(10) 0.007(9) -0.004(9) -0.003(9)
F107_3 0.061(10) 0.050(10) 0.047(10) 0.002(9) -0.009(9) -0.001(9)
F108_3 0.062(10) 0.062(10) 0.073(10) -0.004(9) 0.000(10) 0.005(9)
C215_3 0.050(4) 0.056(4) 0.051(4) 0.031(3) 0.015(3) 0.010(3)
F209_3 0.080(6) 0.061(8) 0.048(5) 0.035(6) 0.008(4) 0.014(5)
F210_3 0.063(6) 0.118(8) 0.082(7) 0.058(6) 0.039(5) 0.037(6)
F211_3 0.078(7) 0.059(5) 0.069(5) 0.045(4) 0.018(5) 0.003(4)
F109_3 0.097(8) 0.100(7) 0.074(6) 0.038(5) 0.028(7) -0.033(6)
F110_3 0.075(6) 0.083(10) 0.065(7) 0.052(7) 0.014(5) 0.041(6)
F111_3 0.060(7) 0.090(8) 0.049(5) 0.036(5) 0.026(5) 0.023(6)
C216_3 0.018(2) 0.028(3) 0.023(2) 0.0052(19) -0.0007(17) 0.0045(18)
C217_3 0.021(2) 0.028(3) 0.032(3) 0.007(2) -0.0011(19) 0.0035(19)
C218_3 0.021(2) 0.039(3) 0.032(3) -0.002(2) -0.001(2) 0.006(2)
C219_3 0.020(2) 0.054(4) 0.025(2) 0.000(2) 0.0019(19) 0.005(2)
C220_3 0.023(2) 0.045(3) 0.024(2) 0.012(2) -0.0030(19) -0.001(2)
C221_3 0.024(2) 0.032(3) 0.026(2) 0.009(2) -0.0003(19) 0.005(2)
C222_3 0.035(3) 0.046(4) 0.065(4) -0.008(3) 0.011(3) 0.009(3)
F212_3 0.059(5) 0.045(6) 0.084(9) -0.018(6) 0.001(6) 0.004(4)
F213_3 0.044(6) 0.061(8) 0.055(6) -0.024(6) 0.007(5) 0.014(5)
F214_3 0.070(9) 0.036(9) 0.091(7) 0.024(6) 0.027(6) 0.020(7)
F112_3 0.047(7) 0.029(7) 0.094(6) 0.015(4) 0.006(5) 0.007(5)
F113_3 0.047(4) 0.039(5) 0.091(10) -0.018(5) 0.011(5) 0.000(3)
F114_3 0.074(8) 0.070(9) 0.053(6) -0.012(6) 0.020(6) 0.032(7)
C223_3 0.040(3) 0.059(4) 0.036(3) 0.019(3) 0.007(3) -0.002(3)
F215_3 0.060(7) 0.054(6) 0.061(5) 0.023(4) -0.004(5) -0.018(5)
F216_3 0.052(6) 0.091(7) 0.048(6) 0.029(5) 0.021(5) -0.012(6)
F217_3 0.068(5) 0.048(8) 0.066(9) 0.034(7) 0.011(5) 0.003(5)
F115_3 0.074(6) 0.047(8) 0.044(8) 0.018(7) -0.006(5) 0.005(5)
F116_3 0.074(10) 0.052(8) 0.043(5) 0.009(5) -0.004(6) -0.028(7)
F117_3 0.054(8) 0.088(9) 0.070(9) 0.038(7) 0.027(7) 0.006(7)
C224_3 0.026(2) 0.034(3) 0.023(2) 0.008(2) 0.0029(19) 0.007(2)
C225_3 0.037(3) 0.034(3) 0.035(3) 0.006(2) -0.008(2) 0.009(2)
C226_3 0.045(3) 0.038(3) 0.053(4) 0.003(3) -0.017(3) 0.007(3)
C227_3 0.036(3) 0.057(4) 0.046(3) 0.009(3) -0.018(3) 0.004(3)
C228_3 0.033(3) 0.044(3) 0.041(3) 0.022(3) -0.004(2) 0.005(2)
C229_3 0.030(3) 0.036(3) 0.032(3) 0.015(2) 0.000(2) 0.004(2)
C230_3 0.063(5) 0.061(5) 0.112(7) 0.001(5) -0.037(5) 0.003(4)
F218_3 0.082(8) 0.075(7) 0.127(9) 0.031(8) -0.037(7) -0.012(6)
F219_3 0.097(8) 0.055(7) 0.111(9) 0.024(7) -0.009(7) -0.021(6)
F220_3 0.157(9) 0.085(8) 0.152(9) 0.008(7) -0.025(8) 0.001(7)
F118_3 0.098(6) 0.071(5) 0.089(6) 0.010(5) -0.054(5) -0.032(5)
F119_3 0.133(7) 0.068(5) 0.127(6) 0.013(5) 0.040(6) -0.033(5)
F120_3 0.091(6) 0.043(4) 0.144(8) 0.025(5) -0.035(6) 0.005(4)
C231_3 0.044(4) 0.069(5) 0.078(5) 0.042(4) -0.025(3) -0.003(3)
F221_3 0.112(6) 0.105(5) 0.055(3) 0.044(3) -0.031(4) 0.027(5)
F222_3 0.048(5) 0.056(4) 0.110(5) 0.038(3) -0.022(4) 0.014(3)
F223_3 0.044(3) 0.079(4) 0.109(6) 0.051(4) 0.006(3) 0.025(3)
F121_3 0.061(12) 0.080(9) 0.108(10) 0.026(8) -0.017(9) 0.034(8)
F122_3 0.063(7) 0.082(8) 0.105(9) 0.045(7) -0.039(7) 0.012(6)
F123_3 0.137(12) 0.129(10) 0.109(10) 0.079(8) -0.041(9) 0.022(10)
B300_4 0.028(3) 0.029(3) 0.026(3) 0.008(2) -0.005(2) 0.003(2)
C300_4 0.025(2) 0.031(3) 0.026(2) 0.008(2) 0.0027(19) 0.005(2)
C301_4 0.028(2) 0.032(3) 0.031(3) 0.013(2) 0.003(2) 0.001(2)
C302_4 0.024(2) 0.046(3) 0.035(3) 0.019(2) 0.004(2) 0.007(2)
C303_4 0.023(2) 0.045(3) 0.031(3) 0.008(2) -0.003(2) 0.004(2)
C304_4 0.026(2) 0.034(3) 0.031(3) 0.004(2) 0.001(2) 0.004(2)
C305_4 0.027(2) 0.033(3) 0.030(3) 0.009(2) 0.002(2) 0.009(2)
C306_4 0.035(3) 0.063(4) 0.065(4) 0.042(4) -0.007(3) 0.002(3)
F300_4 0.062(5) 0.070(7) 0.080(6) 0.054(6) -0.010(5) -0.011(4)
F301_4 0.047(5) 0.071(6) 0.078(7) 0.042(5) -0.023(5) 0.005(4)
F302_4 0.090(9) 0.075(6) 0.089(5) 0.039(5) 0.006(6) 0.051(6)
F400_4 0.036(5) 0.063(7) 0.102(10) 0.044(7) -0.017(5) 0.006(4)
F401_4 0.059(9) 0.060(7) 0.103(8) 0.033(6) -0.017(6) 0.019(6)
F402_4 0.097(10) 0.091(11) 0.067(8) 0.054(7) -0.006(7) 0.005(7)
C307_4 0.031(3) 0.041(3) 0.053(4) 0.003(3) -0.009(3) 0.008(2)
F303_4 0.124(5) 0.067(4) 0.063(4) -0.022(3) 0.006(4) -0.018(4)
F304_4 0.058(3) 0.035(3) 0.129(5) 0.022(3) -0.038(3) 0.000(2)
F305_4 0.030(2) 0.041(3) 0.129(5) 0.014(3) 0.007(3) -0.0010(19)
F403_4 0.077(9) 0.051(8) 0.105(9) 0.019(7) 0.010(8) -0.011(8)
F404_4 0.057(8) 0.048(8) 0.096(9) -0.002(8) -0.034(8) 0.005(7)
F405_4 0.068(8) 0.035(7) 0.092(9) -0.010(7) -0.001(8) 0.013(7)
C308_4 0.024(2) 0.036(3) 0.026(2) 0.010(2) -0.0055(19) 0.005(2)
C309_4 0.028(3) 0.038(3) 0.032(3) 0.010(2) -0.002(2) 0.007(2)
C310_4 0.029(3) 0.047(3) 0.034(3) 0.005(2) -0.001(2) 0.010(2)
C311_4 0.031(3) 0.065(4) 0.029(3) 0.013(3) 0.004(2) 0.004(3)
C312_4 0.038(3) 0.046(3) 0.033(3) 0.017(3) -0.001(2) 0.001(2)
C313_4 0.033(3) 0.035(3) 0.029(3) 0.008(2) -0.002(2) 0.004(2)
C314_4 0.047(4) 0.065(5) 0.043(3) 0.002(3) 0.001(3) 0.021(3)
F306_4 0.080(7) 0.050(5) 0.070(6) -0.011(4) 0.023(5) 0.001(5)
F307_4 0.061(5) 0.080(6) 0.087(9) -0.003(7) 0.025(5) 0.028(4)
F308_4 0.119(8) 0.081(6) 0.037(4) -0.005(4) -0.011(5) 0.035(6)
F406_4 0.087(7) 0.084(6) 0.056(7) 0.001(6) 0.041(5) 0.024(6)
F407_4 0.069(6) 0.070(7) 0.090(7) -0.028(6) -0.011(6) 0.019(5)
F408_4 0.095(10) 0.053(6) 0.080(8) 0.005(6) 0.029(7) 0.027(6)
C315_4 0.076(5) 0.074(5) 0.056(4) 0.038(4) 0.007(4) 0.002(4)
F309_4 0.142(7) 0.092(6) 0.098(6) 0.071(5) -0.021(6) 0.001(6)
F310_4 0.095(7) 0.078(5) 0.086(7) 0.034(5) 0.038(5) -0.012(5)
F311_4 0.148(9) 0.039(4) 0.076(5) 0.020(4) 0.058(6) 0.016(6)
F409_4 0.137(10) 0.053(6) 0.097(7) 0.036(5) 0.013(7) 0.012(7)
F410_4 0.121(7) 0.073(6) 0.115(7) 0.064(5) 0.025(6) 0.035(5)
F411_4 0.150(9) 0.081(6) 0.060(6) 0.042(5) 0.039(6) 0.011(7)
C316_4 0.027(2) 0.028(3) 0.027(2) 0.008(2) -0.0001(19) 0.000(2)
C317_4 0.033(3) 0.034(3) 0.026(2) 0.003(2) -0.001(2) 0.007(2)
C318_4 0.030(3) 0.040(3) 0.032(3) 0.008(2) -0.005(2) 0.006(2)
C319_4 0.030(3) 0.038(3) 0.036(3) 0.010(2) 0.002(2) 0.008(2)
C320_4 0.028(2) 0.029(3) 0.029(3) 0.009(2) 0.005(2) 0.002(2)
C321_4 0.027(2) 0.034(3) 0.026(2) 0.012(2) -0.0007(19) 0.003(2)
C322_4 0.049(4) 0.057(4) 0.041(3) 0.006(3) -0.007(3) 0.022(3)
F312_4 0.088(6) 0.095(7) 0.074(5) 0.055(5) -0.027(4) -0.004(5)
F313_4 0.044(4) 0.090(7) 0.057(4) 0.005(4) -0.017(3) 0.028(4)
F314_4 0.065(7) 0.073(5) 0.046(5) -0.007(4) -0.022(5) 0.022(4)
F412_4 0.054(9) 0.076(7) 0.049(8) 0.017(6) -0.021(7) -0.008(6)
F413_4 0.079(7) 0.088(10) 0.056(7) 0.043(7) -0.020(5) 0.019(7)
F414_4 0.086(8) 0.086(8) 0.066(6) 0.015(6) -0.021(6) 0.051(7)
C323_4 0.039(3) 0.035(3) 0.034(3) 0.010(2) 0.003(2) 0.004(2)
F315_4 0.052(8) 0.033(4) 0.045(4) 0.005(3) 0.003(6) 0.013(5)
F316_4 0.061(5) 0.037(8) 0.028(4) 0.003(5) -0.007(4) 0.010(4)
F317_4 0.055(7) 0.059(7) 0.053(6) 0.009(4) 0.027(6) 0.003(5)
F415_4 0.050(8) 0.061(8) 0.043(7) 0.013(5) 0.026(7) 0.012(7)
F416_4 0.056(10) 0.045(7) 0.050(6) 0.002(6) 0.005(8) 0.026(7)
F417_4 0.052(6) 0.030(9) 0.037(7) 0.002(6) 0.002(5) 0.002(5)
C324_4 0.027(2) 0.031(3) 0.030(3) 0.010(2) 0.002(2) 0.007(2)
C325_4 0.035(3) 0.035(3) 0.026(2) 0.008(2) 0.002(2) 0.001(2)
C326_4 0.043(3) 0.037(3) 0.033(3) 0.001(2) 0.007(2) -0.002(2)
C327_4 0.038(3) 0.028(3) 0.044(3) 0.005(2) 0.011(2) -0.001(2)
C328_4 0.032(3) 0.035(3) 0.033(3) 0.012(2) 0.007(2) 0.011(2)
C329_4 0.028(2) 0.031(3) 0.027(2) 0.006(2) -0.0010(19) 0.008(2)
C330_4 0.089(6) 0.050(4) 0.044(4) 0.009(3) 0.012(4) -0.024(4)
F318_4 0.088(4) 0.070(4) 0.035(3) -0.013(3) 0.013(3) -0.006(3)
F319_4 0.074(4) 0.129(5) 0.085(5) -0.032(4) -0.036(4) 0.027(4)
F320_4 0.126(5) 0.068(4) 0.064(4) -0.002(3) 0.021(4) -0.038(4)
F418_4 0.052(5) 0.068(6) 0.049(5) 0.001(4) -0.023(4) -0.008(4)
F419_4 0.095(7) 0.087(6) 0.099(7) -0.025(5) 0.010(6) 0.012(6)
F420_4 0.107(7) 0.108(7) 0.074(6) 0.009(5) -0.009(6) -0.015(6)
C331_4 0.044(3) 0.041(3) 0.042(3) 0.016(3) 0.008(3) 0.009(3)
F321_4 0.077(6) 0.108(8) 0.068(7) 0.052(6) 0.043(5) 0.055(6)
F322_4 0.104(8) 0.067(8) 0.041(5) 0.024(6) -0.001(6) -0.016(6)
F323_4 0.079(7) 0.046(5) 0.070(5) 0.041(4) 0.031(6) 0.027(4)
F421_4 0.066(5) 0.110(9) 0.049(6) 0.040(6) 0.007(4) 0.041(5)
F422_4 0.116(8) 0.076(6) 0.069(5) 0.033(5) 0.022(7) -0.022(5)
F423_4 0.094(7) 0.074(7) 0.047(5) 0.030(5) 0.042(5) 0.042(6)

loop_
_atom_type_symbol
_atom_type_description
_atom_type_scat_dispersion_real
_atom_type_scat_dispersion_imag
_atom_type_scat_source
C C 0.0033 0.0016 'International Tables Vol C Tables 4.2.6.8 and 6.1.1.4'
H H 0.0000 0.0000 'International Tables Vol C Tables 4.2.6.8 and 6.1.1.4'
B B 0.0013 0.0007 'International Tables Vol C Tables 4.2.6.8 and 6.1.1.4'
O O 0.0106 0.0060 'International Tables Vol C Tables 4.2.6.8 and 6.1.1.4'
F F 0.0171 0.0103 'International Tables Vol C Tables 4.2.6.8 and 6.1.1.4'
P P 0.1023 0.0942 'International Tables Vol C Tables 4.2.6.8 and 6.1.1.4'
S S 0.1246 0.1234 'International Tables Vol C Tables 4.2.6.8 and 6.1.1.4'
Cl Cl 0.1484 0.1585 'International Tables Vol C Tables 4.2.6.8 and 6.1.1.4'
Fe Fe 0.3463 0.8444 'International Tables Vol C Tables 4.2.6.8 and 6.1.1.4'

loop_
_exptl_crystal_face_index_h
_exptl_crystal_face_index_k
_exptl_crystal_face_index_l
_exptl_crystal_face_perp_dist
1.00 0.00 0.00 0.2930
-4.00 1.00 0.00 0.2870
0.00 1.00 0.00 0.0850
0.00 -1.00 0.00 0.1170
0.00 0.00 -1.00 0.0650
0.00 0.00 1.00 0.0210
-2.00 3.00 -2.00 0.2210

loop_
_geom_angle_atom_site_label_1
_geom_angle_atom_site_label_2
_geom_angle_atom_site_label_3
_geom_angle
C1_1 Fe1_1 C2_1 91.5(3)
C1_1 Fe1_1 S1_1 99.94(19)
C2_1 Fe1_1 S1_1 168.54(18)
C1_1 Fe1_1 S2_1 100.7(2)
C2_1 Fe1_1 S2_1 90.99(18)
S1_1 Fe1_1 S2_1 86.55(5)
C1_1 Fe1_1 P1_1 91.0(2)
C2_1 Fe1_1 P1_1 92.90(18)
S1_1 Fe1_1 P1_1 87.31(5)
S2_1 Fe1_1 P1_1 167.56(6)
C1_1 Fe1_1 C6_1 171.1(2)
C2_1 Fe1_1 C6_1 80.5(2)
S1_1 Fe1_1 C6_1 88.05(13)
S2_1 Fe1_1 C6_1 83.48(13)
P1_1 Fe1_1 C6_1 85.50(14)
C1_1 Fe1_1 Fe2_1 145.04(19)
C2_1 Fe1_1 Fe2_1 112.93(17)
S1_1 Fe1_1 Fe2_1 56.68(4)
S2_1 Fe1_1 Fe2_1 56.43(4)
P1_1 Fe1_1 Fe2_1 111.26(5)
C6_1 Fe1_1 Fe2_1 43.47(13)
C10_1 Fe2_1 C6_1 85.6(2)
C10_1 Fe2_1 P2_1 95.31(19)
C6_1 Fe2_1 P2_1 86.88(17)
C10_1 Fe2_1 S2_1 177.36(19)
C6_1 Fe2_1 S2_1 94.42(17)
P2_1 Fe2_1 S2_1 87.33(6)
C10_1 Fe2_1 S1_1 92.99(19)
C6_1 Fe2_1 S1_1 99.80(17)
P2_1 Fe2_1 S1_1 169.73(6)
S2_1 Fe2_1 S1_1 84.40(5)
C10_1 Fe2_1 S3_1 84.29(18)
C6_1 Fe2_1 S3_1 163.85(18)
P2_1 Fe2_1 S3_1 81.56(5)
S2_1 Fe2_1 S3_1 96.25(6)
S1_1 Fe2_1 S3_1 93.28(5)
C10_1 Fe2_1 Fe1_1 123.10(18)
C6_1 Fe2_1 Fe1_1 60.72(17)
P2_1 Fe2_1 Fe1_1 124.01(5)
S2_1 Fe2_1 Fe1_1 54.90(4)
S1_1 Fe2_1 Fe1_1 54.79(4)
S3_1 Fe2_1 Fe1_1 135.39(5)
C7_1 S1_1 Fe1_1 113.1(2)
C7_1 S1_1 Fe2_1 109.16(19)
Fe1_1 S1_1 Fe2_1 68.53(4)
C9_1 S2_1 Fe1_1 113.35(19)
C9_1 S2_1 Fe2_1 110.0(2)
Fe1_1 S2_1 Fe2_1 68.68(4)
C11_1 S3_1 Fe2_1 110.6(2)
C4_1 P1_1 C3_1 103.5(3)
C4_1 P1_1 C5_1 104.8(14)
C3_1 P1_1 C5_1 98.1(19)
C4_1 P1_1 C5B_1 100(2)
C3_1 P1_1 C5B_1 111.8(19)
C5_1 P1_1 C5B_1 14(2)
C4_1 P1_1 Fe1_1 114.8(2)
C3_1 P1_1 Fe1_1 117.0(2)
C5_1 P1_1 Fe1_1 116.4(16)
C5B_1 P1_1 Fe1_1 109(2)
C13B_1 P2_1 C13_1 17(3)
C13B_1 P2_1 C12_1 111(3)
C13_1 P2_1 C12_1 103.5(7)
C13B_1 P2_1 C14_1 84(5)
C13_1 P2_1 C14_1 100.7(19)
C12_1 P2_1 C14_1 104.5(11)
C13B_1 P2_1 C14B_1 102(5)
C13_1 P2_1 C14B_1 118(3)
C12_1 P2_1 C14B_1 95(2)
C14_1 P2_1 C14B_1 18.0(17)
C13B_1 P2_1 Fe2_1 119(3)
C13_1 P2_1 Fe2_1 112.3(6)
C12_1 P2_1 Fe2_1 115.4(2)
C14_1 P2_1 Fe2_1 118.5(10)
C14B_1 P2_1 Fe2_1 110.9(16)
O1_1 C1_1 Fe1_1 178.2(6)
O2_1 C2_1 Fe1_1 179.6(5)
P1_1 C3_1 H3A_1 109.5
P1_1 C3_1 H3B_1 109.5
H3A_1 C3_1 H3B_1 109.5
P1_1 C3_1 H3C_1 109.5
H3A_1 C3_1 H3C_1 109.5
H3B_1 C3_1 H3C_1 109.5
P1_1 C4_1 H4A_1 109.5
P1_1 C4_1 H4B_1 109.5
H4A_1 C4_1 H4B_1 109.5
P1_1 C4_1 H4C_1 109.5
H4A_1 C4_1 H4C_1 109.5
H4B_1 C4_1 H4C_1 109.5
P1_1 C5_1 H5A_1 109.5
P1_1 C5_1 H5B_1 109.5
P1_1 C5_1 H5C_1 109.5
P1_1 C5B_1 H5BA_1 109.5
P1_1 C5B_1 H5BB_1 109.5
H5BA_1 C5B_1 H5BB_1 109.5
P1_1 C5B_1 H5BC_1 109.5
H5BA_1 C5B_1 H5BC_1 109.5
H5BB_1 C5B_1 H5BC_1 109.5
O3_1 C6_1 Fe2_1 158.1(5)
O3_1 C6_1 Fe1_1 125.9(4)
Fe2_1 C6_1 Fe1_1 75.8(2)
C8_1 C7_1 S1_1 116.7(4)
C8_1 C7_1 H7A_1 108.1
S1_1 C7_1 H7A_1 108.1
C8_1 C7_1 H7B_1 108.1
S1_1 C7_1 H7B_1 108.1
H7A_1 C7_1 H7B_1 107.3
C7_1 C8_1 C9_1 115.5(5)
C7_1 C8_1 H8A_1 108.4
C9_1 C8_1 H8A_1 108.4
C7_1 C8_1 H8B_1 108.4
C9_1 C8_1 H8B_1 108.4
H8A_1 C8_1 H8B_1 107.5
C8_1 C9_1 S2_1 116.4(4)
C8_1 C9_1 H9A_1 108.2
S2_1 C9_1 H9A_1 108.2
C8_1 C9_1 H9B_1 108.2
S2_1 C9_1 H9B_1 108.2
H9A_1 C9_1 H9B_1 107.3
O4_1 C10_1 Fe2_1 178.7(6)
S3_1 C11_1 H11A_1 109.5
S3_1 C11_1 H11B_1 109.5
H11A_1 C11_1 H11B_1 109.5
S3_1 C11_1 H11C_1 109.5
H11A_1 C11_1 H11C_1 109.5
H11B_1 C11_1 H11C_1 109.5
P2_1 C12_1 H12A_1 109.5
P2_1 C12_1 H12B_1 109.5
H12A_1 C12_1 H12B_1 109.5
P2_1 C12_1 H12C_1 109.5
H12A_1 C12_1 H12C_1 109.5
H12B_1 C12_1 H12C_1 109.5
P2_1 C13_1 H13A_1 109.5
P2_1 C13_1 H13B_1 109.5
P2_1 C13_1 H13C_1 109.5
P2_1 C13B_1 H13D_1 109.5
P2_1 C13B_1 H13E_1 109.5
H13D_1 C13B_1 H13E_1 109.5
P2_1 C13B_1 H13F_1 109.5
H13D_1 C13B_1 H13F_1 109.5
H13E_1 C13B_1 H13F_1 109.5
P2_1 C14_1 H14D_1 109.5
P2_1 C14_1 H14E_1 109.5
P2_1 C14_1 H14F_1 109.5
P2_1 C14B_1 H14G_1 109.5
P2_1 C14B_1 H14H_1 109.5
H14G_1 C14B_1 H14H_1 109.5
P2_1 C14B_1 H14I_1 109.5
H14G_1 C14B_1 H14I_1 109.5
H14H_1 C14B_1 H14I_1 109.5
C1_2 Fe1_2 C2_2 91.3(3)
C1_2 Fe1_2 S1_2 99.2(2)
C2_2 Fe1_2 S1_2 169.40(19)
C1_2 Fe1_2 S2_2 101.6(2)
C2_2 Fe1_2 S2_2 90.57(17)
S1_2 Fe1_2 S2_2 86.43(5)
C1_2 Fe1_2 P1_2 90.0(2)
C2_2 Fe1_2 P1_2 92.99(18)
S1_2 Fe1_2 P1_2 87.95(5)
S2_2 Fe1_2 P1_2 167.74(7)
C1_2 Fe1_2 C6_2 171.3(2)
C2_2 Fe1_2 C6_2 81.8(2)
S1_2 Fe1_2 C6_2 87.74(14)
S2_2 Fe1_2 C6_2 83.85(13)
P1_2 Fe1_2 C6_2 85.05(13)
C1_2 Fe1_2 Fe2_2 145.3(2)
C2_2 Fe1_2 Fe2_2 113.49(18)
S1_2 Fe1_2 Fe2_2 56.61(4)
S2_2 Fe1_2 Fe2_2 56.60(4)
P1_2 Fe1_2 Fe2_2 111.35(5)
C6_2 Fe1_2 Fe2_2 43.35(13)
C10_2 Fe2_2 C6_2 85.7(2)
C10_2 Fe2_2 P2_2 95.79(19)
C6_2 Fe2_2 P2_2 86.45(17)
C10_2 Fe2_2 S1_2 93.62(19)
C6_2 Fe2_2 S1_2 99.36(17)
P2_2 Fe2_2 S1_2 169.30(6)
C10_2 Fe2_2 S2_2 177.72(19)
C6_2 Fe2_2 S2_2 94.70(18)
P2_2 Fe2_2 S2_2 86.48(5)
S1_2 Fe2_2 S2_2 84.10(5)
C10_2 Fe2_2 S3_2 82.75(18)
C6_2 Fe2_2 S3_2 163.29(18)
P2_2 Fe2_2 S3_2 82.76(6)
S1_2 Fe2_2 S3_2 93.40(5)
S2_2 Fe2_2 S3_2 97.33(6)
C10_2 Fe2_2 Fe1_2 123.67(18)
C6_2 Fe2_2 Fe1_2 60.58(18)
P2_2 Fe2_2 Fe1_2 122.69(5)
S1_2 Fe2_2 Fe1_2 54.61(4)
S2_2 Fe2_2 Fe1_2 54.89(4)
S3_2 Fe2_2 Fe1_2 136.13(5)
C7_2 S1_2 Fe1_2 112.6(2)
C7_2 S1_2 Fe2_2 109.6(2)
Fe1_2 S1_2 Fe2_2 68.79(4)
C9_2 S2_2 Fe1_2 113.64(19)
C9_2 S2_2 Fe2_2 109.4(2)
Fe1_2 S2_2 Fe2_2 68.52(4)
C11_2 S3_2 Fe2_2 110.2(2)
C5_2 P1_2 C4_2 101.7(3)
C5_2 P1_2 C3_2 104.2(3)
C4_2 P1_2 C3_2 104.4(3)
C5_2 P1_2 Fe1_2 116.5(2)
C4_2 P1_2 Fe1_2 113.8(2)
C3_2 P1_2 Fe1_2 114.6(2)
C13_2 P2_2 C12_2 104.4(3)
C13_2 P2_2 C14_2 104.7(4)
C12_2 P2_2 C14_2 102.0(3)
C13_2 P2_2 Fe2_2 113.9(2)
C12_2 P2_2 Fe2_2 115.8(2)
C14_2 P2_2 Fe2_2 114.7(2)
O2_2 C1_2 Fe1_2 177.6(6)
O1_2 C2_2 Fe1_2 179.1(6)
P1_2 C3_2 H3A_2 109.5
P1_2 C3_2 H3B_2 109.5
H3A_2 C3_2 H3B_2 109.5
P1_2 C3_2 H3C_2 109.5
H3A_2 C3_2 H3C_2 109.5
H3B_2 C3_2 H3C_2 109.5
P1_2 C4_2 H4A_2 109.5
P1_2 C4_2 H4B_2 109.5
H4A_2 C4_2 H4B_2 109.5
P1_2 C4_2 H4C_2 109.5
H4A_2 C4_2 H4C_2 109.5
H4B_2 C4_2 H4C_2 109.5
P1_2 C5_2 H5A_2 109.5
P1_2 C5_2 H5B_2 109.5
H5A_2 C5_2 H5B_2 109.5
P1_2 C5_2 H5C_2 109.5
H5A_2 C5_2 H5C_2 109.5
H5B_2 C5_2 H5C_2 109.5
O3_2 C6_2 Fe2_2 157.7(5)
O3_2 C6_2 Fe1_2 126.0(4)
Fe2_2 C6_2 Fe1_2 76.07(19)
C8_2 C7_2 S1_2 117.6(4)
C8_2 C7_2 H7A_2 107.9
S1_2 C7_2 H7A_2 107.9
C8_2 C7_2 H7B_2 107.9
S1_2 C7_2 H7B_2 107.9
H7A_2 C7_2 H7B_2 107.2
C7_2 C8_2 C9_2 114.4(5)
C7_2 C8_2 H8A_2 108.7
C9_2 C8_2 H8A_2 108.7
C7_2 C8_2 H8B_2 108.7
C9_2 C8_2 H8B_2 108.7
H8A_2 C8_2 H8B_2 107.6
C8_2 C9_2 S2_2 116.3(4)
C8_2 C9_2 H9A_2 108.2
S2_2 C9_2 H9A_2 108.2
C8_2 C9_2 H9B_2 108.2
S2_2 C9_2 H9B_2 108.2
H9A_2 C9_2 H9B_2 107.4
O4_2 C10_2 Fe2_2 178.8(6)
S3_2 C11_2 H11A_2 109.5
S3_2 C11_2 H11B_2 109.5
H11A_2 C11_2 H11B_2 109.5
S3_2 C11_2 H11C_2 109.5
H11A_2 C11_2 H11C_2 109.5
H11B_2 C11_2 H11C_2 109.5
P2_2 C12_2 H12A_2 109.5
P2_2 C12_2 H12B_2 109.5
H12A_2 C12_2 H12B_2 109.5
P2_2 C12_2 H12C_2 109.5
H12A_2 C12_2 H12C_2 109.5
H12B_2 C12_2 H12C_2 109.5
P2_2 C13_2 H13A_2 109.5
P2_2 C13_2 H13B_2 109.5
H13A_2 C13_2 H13B_2 109.5
P2_2 C13_2 H13C_2 109.5
H13A_2 C13_2 H13C_2 109.5
H13B_2 C13_2 H13C_2 109.5
P2_2 C14_2 H14A_2 109.5
P2_2 C14_2 H14B_2 109.5
H14A_2 C14_2 H14B_2 109.5
P2_2 C14_2 H14C_2 109.5
H14A_2 C14_2 H14C_2 109.5
H14B_2 C14_2 H14C_2 109.5
C208_3 B200_3 C200_3 105.3(4)
C208_3 B200_3 C216_3 112.6(4)
C200_3 B200_3 C216_3 111.2(4)
C208_3 B200_3 C224_3 114.3(4)
C200_3 B200_3 C224_3 113.6(4)
C216_3 B200_3 C224_3 100.1(3)
C205_3 C200_3 C201_3 115.7(4)
C205_3 C200_3 B200_3 123.3(4)
C201_3 C200_3 B200_3 120.8(4)
C202_3 C201_3 C200_3 122.4(4)
C202_3 C201_3 H20A_3 118.8
C200_3 C201_3 H20A_3 118.8
C203_3 C202_3 C201_3 120.4(4)
C203_3 C202_3 C206_3 120.7(4)
C201_3 C202_3 C206_3 118.8(4)
C204_3 C203_3 C202_3 118.5(4)
C204_3 C203_3 H20B_3 120.7
C202_3 C203_3 H20B_3 120.7
C203_3 C204_3 C205_3 120.7(5)
C203_3 C204_3 C207_3 120.1(4)
C205_3 C204_3 C207_3 119.2(4)
C204_3 C205_3 C200_3 122.2(4)
C204_3 C205_3 H20C_3 118.9
C200_3 C205_3 H20C_3 118.9
C213_3 C208_3 C209_3 115.7(4)
C213_3 C208_3 B200_3 124.1(4)
C209_3 C208_3 B200_3 119.9(4)
C210_3 C209_3 C208_3 122.4(4)
C210_3 C209_3 H20D_3 118.8
C208_3 C209_3 H20D_3 118.8
C209_3 C210_3 C211_3 120.7(5)
C209_3 C210_3 C214_3 120.5(5)
C211_3 C210_3 C214_3 118.8(5)
C212_3 C211_3 C210_3 118.1(5)
C212_3 C211_3 H21A_3 120.9
C210_3 C211_3 H21A_3 120.9
C211_3 C212_3 C213_3 120.6(5)
C211_3 C212_3 C215_3 119.8(5)
C213_3 C212_3 C215_3 119.5(5)
C212_3 C213_3 C208_3 122.3(5)
C212_3 C213_3 H21B_3 118.8
C208_3 C213_3 H21B_3 118.8
C217_3 C216_3 C221_3 115.8(4)
C217_3 C216_3 B200_3 122.3(4)
C221_3 C216_3 B200_3 121.1(4)
C218_3 C217_3 C216_3 121.8(5)
C218_3 C217_3 H21C_3 119.1
C216_3 C217_3 H21C_3 119.1
C219_3 C218_3 C217_3 121.0(5)
C219_3 C218_3 C222_3 120.9(4)
C217_3 C218_3 C222_3 118.1(5)
C220_3 C219_3 C218_3 118.2(4)
C220_3 C219_3 H21D_3 120.9
C218_3 C219_3 H21D_3 120.9
C219_3 C220_3 C221_3 120.5(5)
C219_3 C220_3 C223_3 121.2(4)
C221_3 C220_3 C223_3 118.3(5)
C220_3 C221_3 C216_3 122.7(5)
C220_3 C221_3 H22A_3 118.6
C216_3 C221_3 H22A_3 118.6
C225_3 C224_3 C229_3 116.0(4)
C225_3 C224_3 B200_3 121.6(4)
C229_3 C224_3 B200_3 120.9(4)
C224_3 C225_3 C226_3 122.0(5)
C224_3 C225_3 H22B_3 119.0
C226_3 C225_3 H22B_3 119.0
C227_3 C226_3 C225_3 120.5(5)
C227_3 C226_3 C230_3 119.6(5)
C225_3 C226_3 C230_3 119.6(5)
C228_3 C227_3 C226_3 118.8(5)
C228_3 C227_3 H22C_3 120.6
C226_3 C227_3 H22C_3 120.6
C227_3 C228_3 C229_3 120.3(5)
C227_3 C228_3 C231_3 119.5(5)
C229_3 C228_3 C231_3 120.2(5)
C228_3 C229_3 C224_3 122.3(5)
C228_3 C229_3 H22D_3 118.8
C224_3 C229_3 H22D_3 118.8
C316_4 B300_4 C308_4 108.6(4)
C316_4 B300_4 C324_4 102.9(4)
C308_4 B300_4 C324_4 114.3(4)
C316_4 B300_4 C300_4 114.1(4)
C308_4 B300_4 C300_4 104.6(4)
C324_4 B300_4 C300_4 112.6(4)
C301_4 C300_4 C305_4 115.7(4)
C301_4 C300_4 B300_4 122.0(4)
C305_4 C300_4 B300_4 121.9(4)
C302_4 C301_4 C300_4 122.1(5)
C302_4 C301_4 H30A_4 119.0
C300_4 C301_4 H30A_4 119.0
C303_4 C302_4 C301_4 121.2(5)
C303_4 C302_4 C306_4 119.6(5)
C301_4 C302_4 C306_4 119.2(5)
C304_4 C303_4 C302_4 117.7(5)
C304_4 C303_4 H30B_4 121.2
C302_4 C303_4 H30B_4 121.2
C303_4 C304_4 C305_4 120.9(5)
C303_4 C304_4 C307_4 118.2(4)
C305_4 C304_4 C307_4 121.0(5)
C304_4 C305_4 C300_4 122.4(5)
C304_4 C305_4 H30C_4 118.8
C300_4 C305_4 H30C_4 118.8
C313_4 C308_4 C309_4 115.8(4)
C313_4 C308_4 B300_4 119.8(4)
C309_4 C308_4 B300_4 124.3(4)
C310_4 C309_4 C308_4 122.0(5)
C310_4 C309_4 H30D_4 119.0
C308_4 C309_4 H30D_4 119.0
C311_4 C310_4 C309_4 120.8(5)
C311_4 C310_4 C314_4 118.0(5)
C309_4 C310_4 C314_4 121.1(5)
C310_4 C311_4 C312_4 118.5(5)
C310_4 C311_4 H31A_4 120.8
C312_4 C311_4 H31A_4 120.8
C311_4 C312_4 C313_4 120.1(5)
C311_4 C312_4 C315_4 119.8(5)
C313_4 C312_4 C315_4 120.1(5)
C308_4 C313_4 C312_4 122.7(5)
C308_4 C313_4 H31B_4 118.6
C312_4 C313_4 H31B_4 118.6
C317_4 C316_4 C321_4 115.2(4)
C317_4 C316_4 B300_4 118.9(4)
C321_4 C316_4 B300_4 125.6(4)
C318_4 C317_4 C316_4 123.2(5)
C318_4 C317_4 H31C_4 118.4
C316_4 C317_4 H31C_4 118.4
C317_4 C318_4 C319_4 120.7(5)
C317_4 C318_4 C322_4 119.4(5)
C319_4 C318_4 C322_4 119.9(5)
C318_4 C319_4 C320_4 117.6(5)
C318_4 C319_4 H31D_4 121.2
C320_4 C319_4 H31D_4 121.2
C321_4 C320_4 C319_4 121.1(5)
C321_4 C320_4 C323_4 120.8(4)
C319_4 C320_4 C323_4 118.0(4)
C320_4 C321_4 C316_4 122.2(4)
C320_4 C321_4 H32A_4 118.9
C316_4 C321_4 H32A_4 118.9
C325_4 C324_4 C329_4 114.8(5)
C325_4 C324_4 B300_4 122.7(4)
C329_4 C324_4 B300_4 122.1(4)
C326_4 C325_4 C324_4 122.9(5)
C326_4 C325_4 H32B_4 118.5
C324_4 C325_4 H32B_4 118.5
C327_4 C326_4 C325_4 120.4(5)
C327_4 C326_4 C330_4 119.6(5)
C325_4 C326_4 C330_4 120.1(5)
C328_4 C327_4 C326_4 118.5(5)
C328_4 C327_4 H32C_4 120.7
C326_4 C327_4 H32C_4 120.7
C327_4 C328_4 C329_4 120.1(5)
C327_4 C328_4 C331_4 119.7(5)
C329_4 C328_4 C331_4 120.2(5)
C328_4 C329_4 C324_4 123.2(5)
C328_4 C329_4 H32D_4 118.4
C324_4 C329_4 H32D_4 118.4

loop_
_geom_bond_atom_site_label_1
_geom_bond_atom_site_label_2
_geom_bond_distance
Fe1_1 C1_1 1.770(7)
Fe1_1 C2_1 1.813(6)
Fe1_1 S1_1 2.2501(14)
Fe1_1 S2_1 2.2509(15)
Fe1_1 P1_1 2.2680(16)
Fe1_1 C6_1 2.306(6)
Fe1_1 Fe2_1 2.5629(10)
Fe2_1 C10_1 1.784(6)
Fe2_1 C6_1 1.819(5)
Fe2_1 P2_1 2.2725(15)
Fe2_1 S2_1 2.2923(15)
Fe2_1 S1_1 2.3012(14)
Fe2_1 S3_1 2.3124(14)
S1_1 C7_1 1.831(5)
S2_1 C9_1 1.822(6)
S3_1 C11_1 1.818(6)
P1_1 C4_1 1.804(5)
P1_1 C3_1 1.814(7)
P1_1 C5_1 1.818(10)
P1_1 C5B_1 1.820(13)
P2_1 C13B_1 1.811(16)
P2_1 C13_1 1.817(8)
P2_1 C12_1 1.820(6)
P2_1 C14_1 1.834(10)
P2_1 C14B_1 1.837(14)
O1_1 C1_1 1.144(7)
O2_1 C2_1 1.129(6)
O3_1 C6_1 1.155(6)
O4_1 C10_1 1.145(7)
C3_1 H3A_1 0.9800
C3_1 H3B_1 0.9800
C3_1 H3C_1 0.9800
C4_1 H4A_1 0.9800
C4_1 H4B_1 0.9800
C4_1 H4C_1 0.9800
C5_1 H5A_1 0.9800
C5_1 H5B_1 0.9800
C5_1 H5C_1 0.9800
C5B_1 H5BA_1 0.9800
C5B_1 H5BB_1 0.9800
C5B_1 H5BC_1 0.9800
C7_1 C8_1 1.495(9)
C7_1 H7A_1 0.9900
C7_1 H7B_1 0.9900
C8_1 C9_1 1.517(8)
C8_1 H8A_1 0.9900
C8_1 H8B_1 0.9900
C9_1 H9A_1 0.9900
C9_1 H9B_1 0.9900
C11_1 H11A_1 0.9800
C11_1 H11B_1 0.9800
C11_1 H11C_1 0.9800
C12_1 H12A_1 0.9800
C12_1 H12B_1 0.9800
C12_1 H12C_1 0.9800
C13_1 H13A_1 0.9800
C13_1 H13B_1 0.9800
C13_1 H13C_1 0.9800
C13B_1 H13D_1 0.9800
C13B_1 H13E_1 0.9800
C13B_1 H13F_1 0.9800
C14_1 H14D_1 0.9800
C14_1 H14E_1 0.9800
C14_1 H14F_1 0.9800
C14B_1 H14G_1 0.9800
C14B_1 H14H_1 0.9800
C14B_1 H14I_1 0.9800
Fe1_2 C1_2 1.767(7)
Fe1_2 C2_2 1.803(6)
Fe1_2 S1_2 2.2478(15)
Fe1_2 S2_2 2.2597(14)
Fe1_2 P1_2 2.2761(15)
Fe1_2 C6_2 2.307(6)
Fe1_2 Fe2_2 2.5705(10)
Fe2_2 C10_2 1.799(6)
Fe2_2 C6_2 1.818(5)
Fe2_2 P2_2 2.2826(15)
Fe2_2 S1_2 2.3021(15)
Fe2_2 S2_2 2.3061(15)
Fe2_2 S3_2 2.3096(15)
S1_2 C7_2 1.823(6)
S2_2 C9_2 1.820(5)
S3_2 C11_2 1.826(6)
P1_2 C5_2 1.809(7)
P1_2 C4_2 1.810(6)
P1_2 C3_2 1.811(6)
P2_2 C13_2 1.809(7)
P2_2 C12_2 1.817(6)
P2_2 C14_2 1.820(6)
O1_2 C2_2 1.137(7)
O2_2 C1_2 1.134(7)
O3_2 C6_2 1.151(6)
O4_2 C10_2 1.131(7)
C3_2 H3A_2 0.9800
C3_2 H3B_2 0.9800
C3_2 H3C_2 0.9800
C4_2 H4A_2 0.9800
C4_2 H4B_2 0.9800
C4_2 H4C_2 0.9800
C5_2 H5A_2 0.9800
C5_2 H5B_2 0.9800
C5_2 H5C_2 0.9800
C7_2 C8_2 1.507(9)
C7_2 H7A_2 0.9900
C7_2 H7B_2 0.9900
C8_2 C9_2 1.508(8)
C8_2 H8A_2 0.9900
C8_2 H8B_2 0.9900
C9_2 H9A_2 0.9900
C9_2 H9B_2 0.9900
C11_2 H11A_2 0.9800
C11_2 H11B_2 0.9800
C11_2 H11C_2 0.9800
C12_2 H12A_2 0.9800
C12_2 H12B_2 0.9800
C12_2 H12C_2 0.9800
C13_2 H13A_2 0.9800
C13_2 H13B_2 0.9800
C13_2 H13C_2 0.9800
C14_2 H14A_2 0.9800
C14_2 H14B_2 0.9800
C14_2 H14C_2 0.9800
B200_3 C208_3 1.635(7)
B200_3 C200_3 1.636(7)
B200_3 C216_3 1.642(6)
B200_3 C224_3 1.643(7)
C200_3 C205_3 1.398(7)
C200_3 C201_3 1.403(6)
C201_3 C202_3 1.389(7)
C201_3 H20A_3 0.9500
C202_3 C203_3 1.385(7)
C202_3 C206_3 1.495(7)
C203_3 C204_3 1.383(7)
C203_3 H20B_3 0.9500
C204_3 C205_3 1.391(7)
C204_3 C207_3 1.493(7)
C205_3 H20C_3 0.9500
C208_3 C213_3 1.395(7)
C208_3 C209_3 1.400(7)
C209_3 C210_3 1.383(7)
C209_3 H20D_3 0.9500
C210_3 C211_3 1.389(7)
C210_3 C214_3 1.495(7)
C211_3 C212_3 1.385(8)
C211_3 H21A_3 0.9500
C212_3 C213_3 1.392(7)
C212_3 C215_3 1.501(7)
C213_3 H21B_3 0.9500
C216_3 C217_3 1.396(7)
C216_3 C221_3 1.399(7)
C217_3 C218_3 1.395(7)
C217_3 H21C_3 0.9500
C218_3 C219_3 1.386(8)
C218_3 C222_3 1.491(8)
C219_3 C220_3 1.384(8)
C219_3 H21D_3 0.9500
C220_3 C221_3 1.386(6)
C220_3 C223_3 1.488(7)
C221_3 H22A_3 0.9500
C224_3 C225_3 1.395(7)
C224_3 C229_3 1.401(7)
C225_3 C226_3 1.396(7)
C225_3 H22B_3 0.9500
C226_3 C227_3 1.382(8)
C226_3 C230_3 1.479(10)
C227_3 C228_3 1.382(8)
C227_3 H22C_3 0.9500
C228_3 C229_3 1.391(7)
C228_3 C231_3 1.475(8)
C229_3 H22D_3 0.9500
B300_4 C316_4 1.643(7)
B300_4 C308_4 1.646(7)
B300_4 C324_4 1.646(7)
B300_4 C300_4 1.648(7)
C300_4 C301_4 1.397(7)
C300_4 C305_4 1.399(7)
C301_4 C302_4 1.390(7)
C301_4 H30A_4 0.9500
C302_4 C303_4 1.388(8)
C302_4 C306_4 1.499(8)
C303_4 C304_4 1.386(7)
C303_4 H30B_4 0.9500
C304_4 C305_4 1.390(7)
C304_4 C307_4 1.484(7)
C305_4 H30C_4 0.9500
C308_4 C313_4 1.393(7)
C308_4 C309_4 1.397(7)
C309_4 C310_4 1.395(7)
C309_4 H30D_4 0.9500
C310_4 C311_4 1.379(8)
C310_4 C314_4 1.477(8)
C311_4 C312_4 1.387(8)
C311_4 H31A_4 0.9500
C312_4 C313_4 1.396(7)
C312_4 C315_4 1.471(8)
C313_4 H31B_4 0.9500
C316_4 C317_4 1.396(7)
C316_4 C321_4 1.398(7)
C317_4 C318_4 1.376(7)
C317_4 H31C_4 0.9500
C318_4 C319_4 1.388(7)
C318_4 C322_4 1.499(7)
C319_4 C320_4 1.389(7)
C319_4 H31D_4 0.9500
C320_4 C321_4 1.386(7)
C320_4 C323_4 1.495(7)
C321_4 H32A_4 0.9500
C324_4 C325_4 1.397(7)
C324_4 C329_4 1.399(7)
C325_4 C326_4 1.391(7)
C325_4 H32B_4 0.9500
C326_4 C327_4 1.384(8)
C326_4 C330_4 1.505(8)
C327_4 C328_4 1.384(7)
C327_4 H32C_4 0.9500
C328_4 C329_4 1.391(7)
C328_4 C331_4 1.492(7)
C329_4 H32D_4 0.9500

loop_
_platon_squeeze_void_nr
_platon_squeeze_void_average_x
_platon_squeeze_void_average_y
_platon_squeeze_void_average_z
_platon_squeeze_void_volume
_platon_squeeze_void_count_electrons
_platon_squeeze_void_content
1 0.242 0.434 -0.038 305 100 ' '
2 0.758 0.566 0.039 305 101 ' '
